data_4334161
loop_
_publ_author_name
'Amaia Iturrospe'
'Be\~nat Artetxe'
'Santiago Reinoso'
'Leire San Felices'
'Pablo Vitoria'
'Luis Lezama'
'Juan M. Guti\'errez-Zorrilla'

_publ_section_title
;
 Copper(II) Complexes of Tetradentate Pyridyl Ligands Supported on Keggin
 Polyoxometalates: Single-Crystal to Single-Crystal Transformations
 Promoted by Reversible Dehydration Processes
;
_journal_name_full 'Inorganic Chemistry'
_journal_page_first 3084
_journal_page_last 3093
_journal_paper_doi 10.1021/ic302499f
_journal_volume 52
_journal_year 2013
_chemical_compound_source 'synthesis as described'
_chemical_formula_moiety 'C16 H22 Cu N4 O40 Si W12, C16 H24 Cu N4 O'
_chemical_formula_sum 'C32 H46 Cu2 N8 O41 Si W12'
_chemical_formula_weight 3559.99
_chemical_name_systematic
;
 ?
;
_space_group_IT_number 61
_symmetry_cell_setting orthorhombic
_symmetry_Int_Tables_number 61
_symmetry_space_group_name_Hall '-P 2ac 2ab'
_symmetry_space_group_name_H-M 'P b c a'
_atom_sites_solution_hydrogens geom
_atom_sites_solution_primary direct
_atom_sites_solution_secondary difmap
_audit_creation_date 2012-11-14T17:39:00-00:00
_audit_creation_method 'WinGX routine CIF_UPDATE'
_cell_angle_alpha 90
_cell_angle_beta 90
_cell_angle_gamma 90
_cell_formula_units_Z 8
_cell_length_a 19.4645(2)
_cell_length_b 23.7700(3)
_cell_length_c 26.6287(3)
_cell_measurement_reflns_used 9864
_cell_measurement_temperature 100(2)
_cell_measurement_theta_max 28.3067
_cell_measurement_theta_min 1.5503
_cell_measurement_wavelength 0.71073
_cell_volume 12320.3(2)
_computing_cell_refinement 'CrysAlis Pro (Oxford Diffraction Ltd., 2011)'
_computing_data_collection 'CrysAlis Pro (Oxford Diffraction Ltd., 2011)'
_computing_data_reduction 'CrysAlis Pro (Oxford Diffraction Ltd., 2011)'
_computing_molecular_graphics 'Diamond v.3.2f (Crystal Impact GbR, 2008)'
_computing_publication_material 'WinGX publication routines (Farrugia, 1999)'
_computing_structure_refinement 'SHELXL-97 (Sheldrick, 2008)'
_computing_structure_solution 'OLEX2 (Dolomanov et al, 2010)'
_diffrn_ambient_temperature 100(2)
_diffrn_detector 'CCD plate'
_diffrn_detector_area_resol_mean 16.2439
_diffrn_detector_type Eos
_diffrn_measured_fraction_theta_full 1
_diffrn_measured_fraction_theta_max 1
_diffrn_measurement_details
;
  1 omega  -76.00   44.00   1.0000   40.0000
omega____ theta____ kappa____ phi______ frames
    -      -26.1517  -19.0000 -180.0000 120

  2 omega   71.00  113.00   1.0000   40.0000
omega____ theta____ kappa____ phi______ frames
    -       26.6986  178.0000    0.0000 42

;
_diffrn_measurement_device '\k-geometry diffractometer'
_diffrn_measurement_device_type 'Agilent SuperNova'
_diffrn_measurement_method '\w scans'
_diffrn_orient_matrix_UB_11 -0.0312892
_diffrn_orient_matrix_UB_12 0.0012229
_diffrn_orient_matrix_UB_13 0.0136337
_diffrn_orient_matrix_UB_21 -0.0184228
_diffrn_orient_matrix_UB_22 0.0030195
_diffrn_orient_matrix_UB_23 -0.0228226
_diffrn_orient_matrix_UB_31 -0.0031538
_diffrn_orient_matrix_UB_32 -0.0296517
_diffrn_orient_matrix_UB_33 -0.0017346
_diffrn_radiation_monochromator 'Multilayer optics'
_diffrn_radiation_source 'Nova (Cu) x-ray micro-source'
_diffrn_radiation_type MoK\a
_diffrn_radiation_wavelength 0.71073
_diffrn_reflns_av_R_equivalents 0.0391
_diffrn_reflns_av_unetI/netI 0.0567
_diffrn_reflns_limit_h_max 18
_diffrn_reflns_limit_h_min -24
_diffrn_reflns_limit_k_max 22
_diffrn_reflns_limit_k_min -29
_diffrn_reflns_limit_l_max 23
_diffrn_reflns_limit_l_min -33
_diffrn_reflns_number 28380
_diffrn_reflns_theta_full 26.35
_diffrn_reflns_theta_max 26.35
_diffrn_reflns_theta_min 1.55
_diffrn_source_current 0.8
_diffrn_source_power 0.04
_diffrn_source_voltage 50
_exptl_absorpt_coefficient_mu 23.101
_exptl_absorpt_correction_T_max 0.359
_exptl_absorpt_correction_T_min 0.141
_exptl_absorpt_correction_type analytical
_exptl_absorpt_process_details
;
        CrysAlisPro, Agilent Technologies,
        Version 1.171.35.21 (release 20-01-2012 CrysAlis171 .NET)
        (compiled Jan 23 2012,18:06:46)
Analytical numeric absorption correction using a multifaceted crystal
                        model based on expressions derived by R.C. Clark & J.S.
        (Clark, R. C. & Reid, J. S. (1995). Acta Cryst. A51, 887-897)
;
_exptl_crystal_colour 'dark blue'
_exptl_crystal_density_diffrn 3.843
_exptl_crystal_description prism
_exptl_crystal_F_000 12688
_exptl_crystal_size_max 0.3022
_exptl_crystal_size_mid 0.0872
_exptl_crystal_size_min 0.0457
_refine_diff_density_max 5.503
_refine_diff_density_min -7.439
_refine_diff_density_rms 0.417
_refine_ls_extinction_method none
_refine_ls_goodness_of_fit_ref 1.258
_refine_ls_hydrogen_treatment constr
_refine_ls_matrix_type full
_refine_ls_number_parameters 572
_refine_ls_number_reflns 12559
_refine_ls_number_restraints 0
_refine_ls_restrained_S_all 1.258
_refine_ls_R_factor_all 0.0765
_refine_ls_R_factor_gt 0.0636
_refine_ls_shift/su_max 0.206
_refine_ls_shift/su_mean 0
_refine_ls_structure_factor_coef Fsqd
_refine_ls_weighting_details 'calc w=1/[\s^2^(Fo^2^)+(0.0000P)^2^+675.9532P] where P=(Fo^2^+2Fc^2^)/3'
_refine_ls_weighting_scheme calc
_refine_ls_wR_factor_gt 0.106
_refine_ls_wR_factor_ref 0.1101
_reflns_number_gt 10768
_reflns_number_total 12559
_reflns_threshold_expression >2\s(I)
_cod_data_source_file ic302499f_si_002_5.cif
_cod_data_source_block 1_rehydrated
_cod_database_code 4334161

loop_
_symmetry_equiv_pos_as_xyz
'x, y, z'
'-x+1/2, -y, z+1/2'
'x+1/2, -y+1/2, -z'
'-x, y+1/2, -z+1/2'
'-x, -y, -z'
'x-1/2, y, -z-1/2'
'-x-1/2, y-1/2, z'
'x, -y-1/2, z-1/2'

loop_
_atom_site_label
_atom_site_type_symbol
_atom_site_fract_x
_atom_site_fract_y
_atom_site_fract_z
_atom_site_U_iso_or_equiv
_atom_site_adp_type
_atom_site_occupancy
_atom_site_symmetry_multiplicity
_atom_site_calc_flag
_atom_site_refinement_flags
_atom_site_disorder_assembly
_atom_site_disorder_group
W6 W 0.92234(4) 0.41557(3) 0.54471(3) 0.01336(15) Uani 1 1 d . . .
W5 W 0.86721(4) 0.51354(3) 0.63222(3) 0.01323(15) Uani 1 1 d . . .
W11 W 0.92683(4) 0.30359(3) 0.63540(3) 0.01455(16) Uani 1 1 d . . .
W1 W 0.62521(4) 0.46520(3) 0.60671(3) 0.01322(15) Uani 1 1 d . . .
W12 W 0.78737(4) 0.28108(3) 0.71407(3) 0.01295(15) Uani 1 1 d . . .
W4 W 0.72586(4) 0.48049(3) 0.71347(3) 0.01806(17) Uani 1 1 d . . .
W3 W 0.67011(4) 0.36242(3) 0.51273(3) 0.01489(16) Uani 1 1 d . . .
W7 W 0.82444(4) 0.28954(3) 0.52366(3) 0.01709(17) Uani 1 1 d . . .
W2 W 0.76995(4) 0.48882(3) 0.52517(3) 0.01987(18) Uani 1 1 d . . .
W10 W 0.88380(4) 0.40350(4) 0.72470(3) 0.02196(19) Uani 1 1 d . . .
W9 W 0.63103(4) 0.35830(3) 0.69464(3) 0.02020(18) Uani 1 1 d . . .
W8 W 0.68775(4) 0.25790(3) 0.60195(4) 0.0283(2) Uani 1 1 d . . .
Cu1A Cu 0.69675(11) 0.62232(9) 0.46247(8) 0.0138(4) Uani 1 1 d . . .
Cu1B Cu 0.95635(12) 0.10835(9) 0.79901(8) 0.0170(5) Uani 1 1 d . . .
Si1 Si 0.7769(2) 0.38476(19) 0.61928(17) 0.0092(9) Uiso 1 1 d . . .
O2A O 0.7576(6) 0.5394(5) 0.4800(4) 0.014(3) Uiso 1 1 d . A .
O8A O 0.6446(6) 0.1967(5) 0.6010(5) 0.018(3) Uiso 1 1 d . A .
O13A O 0.6979(9) 0.4987(7) 0.5701(7) 0.008(4) Uiso 0.671(10) 1 d P A 1
O10A O 0.9292(7) 0.4195(5) 0.7761(5) 0.022(3) Uiso 1 1 d . A .
O6A O 0.9914(7) 0.4235(6) 0.5076(5) 0.025(3) Uiso 1 1 d . A .
O11A O 0.9986(7) 0.2658(6) 0.6389(6) 0.033(4) Uiso 1 1 d . A .
O35A O 0.9481(8) 0.3512(7) 0.6927(6) 0.005(3) Uiso 0.671(10) 1 d P A 1
O7A O 0.8541(7) 0.2438(5) 0.4795(5) 0.023(3) Uiso 1 1 d . A .
O29A O 0.8995(9) 0.4568(8) 0.6778(7) 0.015(4) Uiso 0.671(10) 1 d P A 1
O17B O 0.8003(19) 0.5193(16) 0.5827(14) 0.011(8) Uiso 0.329(10) 1 d P A 2
O31A O 0.8741(10) 0.2766(7) 0.5801(7) 0.011(4) Uiso 0.671(10) 1 d P A 1
O21B O 0.606(2) 0.3997(17) 0.6493(15) 0.018(9) Uiso 0.329(10) 1 d P A 2
O19A O 0.7469(9) 0.3182(7) 0.4822(7) 0.008(4) Uiso 0.671(10) 1 d P A 1
O23A O 0.9380(10) 0.4819(8) 0.5867(7) 0.015(4) Uiso 0.671(10) 1 d P A 1
O34A O 0.8386(10) 0.3316(8) 0.7523(7) 0.012(4) Uiso 0.671(10) 1 d P A 1
O15A O 0.6261(10) 0.4063(7) 0.5587(7) 0.011(4) Uiso 0.671(10) 1 d P A 1
O9A O 0.5656(7) 0.3398(6) 0.7310(5) 0.027(3) Uiso 1 1 d . A .
O12A O 0.7855(8) 0.2282(7) 0.7567(6) 0.044(4) Uiso 1 1 d . A .
O4A O 0.7068(7) 0.5287(6) 0.7573(5) 0.028(3) Uiso 1 1 d . A .
O27A O 0.6562(10) 0.4234(7) 0.7332(7) 0.009(4) Uiso 0.671(10) 1 d P A 1
O3A O 0.6203(9) 0.3601(7) 0.4616(6) 0.046(4) Uiso 1 1 d . A .
O1A O 0.5550(8) 0.5027(6) 0.5935(6) 0.034(4) Uiso 1 1 d . A .
O18A O 0.8630(9) 0.4663(7) 0.5023(6) 0.007(4) Uiso 0.671(10) 1 d P A 1
O25A O 0.7546(9) 0.2379(7) 0.5503(7) 0.013(4) Uiso 0.671(10) 1 d P A 1
O16A O 0.6516(10) 0.5057(8) 0.6665(7) 0.014(4) Uiso 0.671(10) 1 d P A 1
N1A N 0.6601(7) 0.6273(6) 0.5331(5) 0.014(3) Uiso 1 1 d . A .
N3A N 0.6983(8) 0.6478(6) 0.3892(6) 0.018(3) Uiso 1 1 d . A .
O38A O 0.8198(8) 0.4344(6) 0.5885(6) 0.006(3) Uiso 0.671(10) 1 d P A 1
N2A N 0.6009(8) 0.5937(7) 0.4470(6) 0.024(4) Uiso 1 1 d . A .
N4A N 0.7898(7) 0.6588(6) 0.4621(5) 0.014(3) Uiso 1 1 d . A .
O20A O 0.6382(10) 0.2956(8) 0.5414(8) 0.017(4) Uiso 0.671(10) 1 d P A 1
O39A O 0.7479(9) 0.3403(7) 0.5769(6) 0.011(4) Uiso 0.671(10) 1 d P A 1
O32A O 0.7465(9) 0.2518(7) 0.6510(7) 0.011(4) Uiso 0.671(10) 1 d P A 1
O40A O 0.8252(8) 0.3533(6) 0.6592(6) 0.006(3) Uiso 0.671(10) 1 d P A 1
O36A O 0.8744(9) 0.2563(8) 0.6825(7) 0.010(4) Uiso 0.671(10) 1 d P A 1
O1W O 0.8685(7) 0.1251(6) 0.7462(5) 0.028(3) Uiso 1 1 d . . .
N4B N 1.0232(8) 0.0984(6) 0.7431(6) 0.017(3) Uiso 1 1 d . . .
C2A C 0.6612(8) 0.6358(7) 0.6215(6) 0.010(3) Uiso 1 1 d . A .
H2A H 0.6866 0.6383 0.6519 0.013 Uiso 1 1 calc R . .
N3B N 1.0027(8) 0.1843(7) 0.8027(6) 0.022(4) Uiso 1 1 d . . .
O26A O 0.6349(9) 0.3078(7) 0.6397(7) 0.013(4) Uiso 0.671(10) 1 d P A 1
C14A C 0.8426(9) 0.6497(7) 0.4959(7) 0.015(4) Uiso 1 1 d . . .
H14A H 0.8372 0.6233 0.5224 0.018 Uiso 1 1 calc R A .
O14A O 0.7322(10) 0.4261(7) 0.5008(7) 0.013(4) Uiso 0.671(10) 1 d P A 1
C13A C 0.9025(9) 0.6790(7) 0.4909(6) 0.013(4) Uiso 1 1 d . A .
H13A H 0.9389 0.6725 0.514 0.015 Uiso 1 1 calc R . .
C9A C 0.7386(9) 0.6991(7) 0.3887(7) 0.017(4) Uiso 1 1 d . . .
H9AA H 0.7095 0.7312 0.399 0.021 Uiso 1 1 calc R A .
H9AB H 0.7555 0.7065 0.3542 0.021 Uiso 1 1 calc R . .
O24A O 0.8705(10) 0.3571(8) 0.5150(7) 0.012(4) Uiso 0.671(10) 1 d P A 1
O28A O 0.7942(9) 0.4349(8) 0.7362(7) 0.015(4) Uiso 0.671(10) 1 d P A 1
C3A C 0.5893(10) 0.6403(8) 0.6208(7) 0.020(4) Uiso 1 1 d . . .
H3A H 0.5651 0.6453 0.6514 0.025 Uiso 1 1 calc R . .
O22A O 0.7875(9) 0.5153(7) 0.6682(7) 0.009(4) Uiso 0.671(10) 1 d P A 1
O5A O 0.9114(8) 0.5724(6) 0.6444(6) 0.036(4) Uiso 1 1 d . A .
N1B N 0.9373(8) 0.0311(6) 0.8255(6) 0.016(3) Uiso 1 1 d . . .
N2B N 0.9013(8) 0.1304(7) 0.8616(6) 0.022(4) Uiso 1 1 d . . .
C1B C 0.9394(8) -0.0193(7) 0.8031(6) 0.011(3) Uiso 1 1 d . . .
H1B H 0.9493 -0.0208 0.7682 0.013 Uiso 1 1 calc R . .
O30A O 0.9457(11) 0.3673(8) 0.5945(7) 0.014(4) Uiso 0.671(10) 1 d P A 1
C6B C 0.9266(10) 0.0894(7) 0.8995(7) 0.018(4) Uiso 1 1 d . . .
H6BA H 0.8973 0.0905 0.9298 0.021 Uiso 1 1 calc R . .
H6BB H 0.9743 0.0988 0.9094 0.021 Uiso 1 1 calc R . .
C5B C 0.9241(9) 0.0303(7) 0.8754(7) 0.015(4) Uiso 1 1 d . . .
C9B C 1.0742(9) 0.1765(7) 0.7871(6) 0.012(4) Uiso 1 1 d . . .
H9BA H 1.1017 0.1624 0.8157 0.015 Uiso 1 1 calc R . .
H9BB H 1.0938 0.2129 0.7762 0.015 Uiso 1 1 calc R . .
O33B O 0.697(2) 0.3054(16) 0.7410(15) 0.016(9) Uiso 0.329(10) 1 d P A 2
C11A C 0.8586(9) 0.7256(8) 0.4173(7) 0.018(4) Uiso 1 1 d . . .
H11A H 0.8638 0.7511 0.3901 0.022 Uiso 1 1 calc R A .
C1A C 0.6932(10) 0.6277(7) 0.5761(7) 0.017(4) Uiso 1 1 d . . .
H1A H 0.7415 0.6221 0.5757 0.02 Uiso 1 1 calc R A .
O37A O 0.7107(9) 0.4132(7) 0.6475(7) 0.015(4) Uiso 0.671(10) 1 d P A 1
C8A C 0.6249(9) 0.6556(8) 0.3758(7) 0.020(4) Uiso 1 1 d . . .
H8AA H 0.62 0.66 0.339 0.024 Uiso 1 1 calc R A .
H8AB H 0.6067 0.6899 0.3922 0.024 Uiso 1 1 calc R . .
C10A C 0.7982(9) 0.6942(8) 0.4236(7) 0.017(4) Uiso 1 1 d . A .
C3B C 0.9129(9) -0.0680(8) 0.8773(7) 0.019(4) Uiso 1 1 d . . .
H3B H 0.9044 -0.102 0.8949 0.023 Uiso 1 1 calc R . .
C14B C 1.0202(11) 0.0619(9) 0.7033(8) 0.030(5) Uiso 1 1 d . . .
H14B H 0.983 0.0362 0.7012 0.036 Uiso 1 1 calc R . .
C7B C 0.9243(10) 0.1882(8) 0.8755(8) 0.023(4) Uiso 1 1 d . . .
H7BA H 0.892 0.216 0.8611 0.028 Uiso 1 1 calc R . .
H7BB H 0.9231 0.1921 0.9125 0.028 Uiso 1 1 calc R . .
C4B C 0.9098(9) -0.0164(7) 0.9030(7) 0.014(4) Uiso 1 1 d . . .
H4B H 0.8983 -0.0143 0.9376 0.017 Uiso 1 1 calc R . .
C10B C 1.0765(10) 0.1345(8) 0.7441(7) 0.022(4) Uiso 1 1 d . . .
C8B C 0.9949(11) 0.2008(9) 0.8574(8) 0.028(5) Uiso 1 1 d . . .
H8BA H 1.0287 0.1798 0.8779 0.033 Uiso 1 1 calc R . .
H8BB H 1.0043 0.2415 0.8613 0.033 Uiso 1 1 calc R . .
C4A C 0.5539(10) 0.6376(8) 0.5769(7) 0.023(4) Uiso 1 1 d . . .
H4A H 0.5052 0.6407 0.5766 0.027 Uiso 1 1 calc R . .
C12A C 0.9110(10) 0.7179(8) 0.4528(7) 0.019(4) Uiso 1 1 d . A .
H12A H 0.9521 0.7393 0.4507 0.023 Uiso 1 1 calc R . .
C6A C 0.5570(10) 0.6280(8) 0.4825(7) 0.020(4) Uiso 1 1 d . . .
H6AA H 0.5516 0.6667 0.4691 0.025 Uiso 1 1 calc R A .
H6AB H 0.5108 0.6109 0.4852 0.025 Uiso 1 1 calc R . .
C15B C 0.8257(11) 0.1296(9) 0.8573(8) 0.032(5) Uiso 1 1 d . . .
H15D H 0.8105 0.1616 0.8368 0.047 Uiso 1 1 calc R . .
H15E H 0.8053 0.1324 0.8909 0.047 Uiso 1 1 calc R . .
H15F H 0.811 0.0944 0.8414 0.047 Uiso 1 1 calc R . .
C2B C 0.9278(9) -0.0695(8) 0.8285(7) 0.018(4) Uiso 1 1 d . . .
H2B H 0.9305 -0.1044 0.8113 0.021 Uiso 1 1 calc R . .
C5A C 0.5897(10) 0.6303(8) 0.5328(7) 0.019(4) Uiso 1 1 d . A .
C15A C 0.5916(9) 0.5335(7) 0.4596(7) 0.018(4) Uiso 1 1 d . . .
H15A H 0.6217 0.5106 0.4382 0.027 Uiso 1 1 calc R A .
H15B H 0.5437 0.5227 0.4539 0.027 Uiso 1 1 calc R . .
H15C H 0.6035 0.5273 0.4949 0.027 Uiso 1 1 calc R . .
C7A C 0.5855(10) 0.6050(8) 0.3932(7) 0.023(4) Uiso 1 1 d . A .
H7AA H 0.5356 0.6116 0.3889 0.028 Uiso 1 1 calc R . .
H7AB H 0.5985 0.5719 0.3727 0.028 Uiso 1 1 calc R . .
C16A C 0.7314(10) 0.6039(8) 0.3565(7) 0.023(4) Uiso 1 1 d . . .
H16A H 0.7808 0.6024 0.3638 0.035 Uiso 1 1 calc R A .
H16B H 0.7245 0.6137 0.3211 0.035 Uiso 1 1 calc R . .
H16C H 0.7106 0.5672 0.3634 0.035 Uiso 1 1 calc R . .
C16B C 0.9675(12) 0.2268(9) 0.7702(9) 0.036(5) Uiso 1 1 d . . .
H16D H 0.9797 0.2201 0.735 0.054 Uiso 1 1 calc R . .
H16E H 0.9822 0.2646 0.78 0.054 Uiso 1 1 calc R . .
H16F H 0.9177 0.2234 0.7743 0.054 Uiso 1 1 calc R . .
C12B C 1.1220(14) 0.0998(11) 0.6666(10) 0.050(7) Uiso 1 1 d . . .
H12B H 1.1551 0.1004 0.6404 0.06 Uiso 1 1 calc R . .
C11B C 1.1259(12) 0.1392(10) 0.7076(9) 0.038(6) Uiso 1 1 d . . .
H11B H 1.1608 0.167 0.7093 0.045 Uiso 1 1 calc R . .
C13B C 1.0697(12) 0.0617(10) 0.6664(10) 0.042(6) Uiso 1 1 d . . .
H13B H 1.0673 0.0345 0.6403 0.05 Uiso 1 1 calc R . .
O37B O 0.8055(17) 0.4325(14) 0.6608(13) 0.010(8) Uiso 0.329(10) 1 d P A 2
O39B O 0.7341(17) 0.3333(14) 0.6517(12) 0.009(8) Uiso 0.329(10) 1 d P A 2
O26B O 0.6184(17) 0.2839(14) 0.6578(12) 0.005(7) Uiso 0.329(10) 1 d P A 2
O38B O 0.8446(18) 0.3552(14) 0.5919(13) 0.013(8) Uiso 0.329(10) 1 d P A 2
O40B O 0.7258(18) 0.4136(14) 0.5817(13) 0.012(8) Uiso 0.329(10) 1 d P A 2
O17A O 0.8227(10) 0.5405(8) 0.5728(7) 0.014(4) Uiso 0.671(10) 1 d P A 1
O32B O 0.7357(17) 0.2311(14) 0.6738(13) 0.010(8) Uiso 0.329(10) 1 d P A 2
O28B O 0.8097(17) 0.4565(14) 0.7538(13) 0.007(7) Uiso 0.329(10) 1 d P A 2
O29B O 0.915(2) 0.4851(17) 0.6928(15) 0.019(9) Uiso 0.329(10) 1 d P A 2
O19B O 0.7561(16) 0.3298(13) 0.5057(13) 0.002(7) Uiso 0.329(10) 1 d P A 2
O27B O 0.6867(19) 0.4172(14) 0.7272(13) 0.006(7) Uiso 0.329(10) 1 d P A 2
O22B O 0.796(2) 0.5371(18) 0.6851(16) 0.022(10) Uiso 0.329(10) 1 d P A 2
O15B O 0.599(2) 0.4121(16) 0.5460(15) 0.014(9) Uiso 0.329(10) 1 d P A 2
O30B O 0.974(2) 0.3585(16) 0.5866(14) 0.013(9) Uiso 0.329(10) 1 d P A 2
O33A O 0.7076(9) 0.3233(7) 0.7209(7) 0.011(4) Uiso 0.671(10) 1 d P A 1
O36B O 0.8596(19) 0.2739(16) 0.6714(14) 0.009(8) Uiso 0.329(10) 1 d P A 2
O35B O 0.9284(17) 0.3673(13) 0.6761(12) 0.002(7) Uiso 0.329(10) 1 d P A 2
O18B O 0.8411(16) 0.4456(13) 0.5168(12) 0.000(6) Uiso 0.329(10) 1 d P A 2
O23B O 0.913(2) 0.4635(16) 0.5964(15) 0.016(9) Uiso 0.329(10) 1 d P A 2
O20B O 0.6552(19) 0.3076(16) 0.5646(15) 0.016(9) Uiso 0.329(10) 1 d P A 2
O14B O 0.7057(18) 0.4339(14) 0.4862(13) 0.006(7) Uiso 0.329(10) 1 d P A 2
O24B O 0.894(2) 0.3436(15) 0.5036(14) 0.011(8) Uiso 0.329(10) 1 d P A 2
O31B O 0.904(2) 0.2657(14) 0.5742(13) 0.008(8) Uiso 0.329(10) 1 d P A 2
O13B O 0.6720(18) 0.5071(13) 0.5556(13) 0.004(7) Uiso 0.329(10) 1 d P A 2
O25B O 0.7680(18) 0.2535(15) 0.5748(14) 0.013(8) Uiso 0.329(10) 1 d P A 2
O16B O 0.679(2) 0.4949(15) 0.6589(13) 0.007(8) Uiso 0.329(10) 1 d P A 2
O34B O 0.826(2) 0.348(2) 0.7406(18) 0.026(12) Uiso 0.329(10) 1 d P A 2
O21A O 0.5793(11) 0.4134(9) 0.6517(8) 0.021(5) Uiso 0.671(10) 1 d P A 1

loop_
_atom_site_aniso_label
_atom_site_aniso_U_11
_atom_site_aniso_U_22
_atom_site_aniso_U_33
_atom_site_aniso_U_23
_atom_site_aniso_U_13
_atom_site_aniso_U_12
W6 0.0104(3) 0.0207(4) 0.0090(3) 0.0006(3) 0.0008(3) -0.0007(3)
W5 0.0121(3) 0.0085(3) 0.0191(4) 0.0015(3) -0.0045(3) -0.0024(3)
W11 0.0132(4) 0.0131(3) 0.0173(4) -0.0018(3) -0.0030(3) 0.0056(3)
W1 0.0085(3) 0.0099(3) 0.0213(4) 0.0010(3) -0.0017(3) 0.0015(3)
W12 0.0157(4) 0.0102(3) 0.0129(3) 0.0035(3) -0.0004(3) 0.0010(3)
W4 0.0267(4) 0.0130(4) 0.0145(4) -0.0016(3) 0.0060(3) 0.0083(3)
W3 0.0153(4) 0.0125(3) 0.0169(4) 0.0023(3) -0.0065(3) -0.0036(3)
W7 0.0278(4) 0.0080(3) 0.0155(4) -0.0009(3) 0.0118(3) 0.0002(3)
W2 0.0375(5) 0.0115(4) 0.0106(3) 0.0021(3) 0.0001(3) 0.0101(3)
W10 0.0111(4) 0.0473(5) 0.0075(3) 0.0016(4) -0.0011(3) 0.0015(4)
W9 0.0158(4) 0.0236(4) 0.0212(4) -0.0124(3) 0.0096(3) -0.0090(3)
W8 0.0125(4) 0.0078(4) 0.0645(6) -0.0082(4) 0.0086(4) -0.0018(3)
Cu1A 0.0155(11) 0.0149(11) 0.0108(10) 0.0001(9) -0.0040(9) -0.0005(9)
Cu1B 0.0252(12) 0.0121(11) 0.0138(11) -0.0001(9) 0.0002(10) -0.0005(9)

loop_
_atom_type_symbol
_atom_type_description
_atom_type_scat_dispersion_real
_atom_type_scat_dispersion_imag
_atom_type_scat_source
C C 0.0033 0.0016 'International Tables Vol C Tables 4.2.6.8 and 6.1.1.4'
H H 0 0 'International Tables Vol C Tables 4.2.6.8 and 6.1.1.4'
Cu Cu 0.3201 1.2651 'International Tables Vol C Tables 4.2.6.8 and 6.1.1.4'
N N 0.0061 0.0033 'International Tables Vol C Tables 4.2.6.8 and 6.1.1.4'
O O 0.0106 0.006 'International Tables Vol C Tables 4.2.6.8 and 6.1.1.4'
Si Si 0.0817 0.0704 'International Tables Vol C Tables 4.2.6.8 and 6.1.1.4'
W W -0.849 6.8722 'International Tables Vol C Tables 4.2.6.8 and 6.1.1.4'

loop_
_exptl_crystal_face_index_h
_exptl_crystal_face_index_k
_exptl_crystal_face_index_l
_exptl_crystal_face_perp_dist
-27 0 1 0.0691
27 1 -1 0.0148
13 -29 -3 0.1005
-14 -29 -2 0.1328
17 26 1 0.1032
-17 26 3 0.1472
-1 -2 -37 0.0447
1 2 37 0.001

loop_
_geom_angle_atom_site_label_1
_geom_angle_atom_site_label_2
_geom_angle_atom_site_label_3
_geom_angle
O6A W6 O23B 117.4(14)
O6A W6 O30A 107.5(8)
O23B W6 O30A 82.3(14)
O6A W6 O18B 113.3(11)
O23B W6 O18B 88.8(15)
O30A W6 O18B 137.6(12)
O6A W6 O24A 105.2(8)
O23B W6 O24A 137.2(15)
O30A W6 O24A 88.5(8)
O18B W6 O24A 70.5(11)
O6A W6 O23A 97.0(8)
O23B W6 O23A 21.0(12)
O30A W6 O23A 93.1(8)
O18B W6 O23A 92.9(10)
O24A W6 O23A 156.1(8)
O6A W6 O18A 93.5(7)
O23B W6 O18A 89.7(13)
O30A W6 O18A 158.9(8)
O18B W6 O18A 22.0(9)
O24A W6 O18A 84.2(7)
O23A W6 O18A 85.9(7)
O6A W6 O30B 90.3(13)
O23B W6 O30B 92.9(16)
O30A W6 O30B 17.5(11)
O18B W6 O30B 152.3(15)
O24A W6 O30B 90.1(12)
O23A W6 O30B 98.5(12)
O18A W6 O30B 173.8(12)
O6A W6 O24B 89.7(12)
O23B W6 O24B 152.6(17)
O30A W6 O24B 86.1(11)
O18B W6 O24B 83.2(14)
O24A W6 O24B 17.2(10)
O23A W6 O24B 173.1(12)
O18A W6 O24B 92.5(11)
O30B W6 O24B 82.6(15)
O6A W6 O38A 161.6(6)
O23B W6 O38A 54.3(14)
O30A W6 O38A 88.4(8)
O18B W6 O38A 54.0(10)
O24A W6 O38A 83.9(7)
O23A W6 O38A 72.3(7)
O18A W6 O38A 71.2(6)
O30B W6 O38A 105.8(12)
O24B W6 O38A 100.8(12)
O6A W6 O38B 150.1(9)
O23B W6 O38B 85.2(16)
O30A W6 O38B 53.5(10)
O18B W6 O38B 84.6(13)
O24A W6 O38B 56.7(10)
O23A W6 O38B 106.0(10)
O18A W6 O38B 106.6(10)
O30B W6 O38B 68.0(14)
O24B W6 O38B 68.0(13)
O38A W6 O38B 47.9(9)
O5A W5 O23B 114.0(15)
O5A W5 O22A 108.4(8)
O23B W5 O22A 136.8(15)
O5A W5 O17B 115.9(13)
O23B W5 O17B 91.3(16)
O22A W5 O17B 77.0(13)
O5A W5 O17A 96.5(8)
O23B W5 O17A 90.5(13)
O22A W5 O17A 92.4(8)
O17B W5 O17A 21.9(11)
O5A W5 O29A 107.2(8)
O23B W5 O29A 72.6(14)
O22A W5 O29A 87.9(7)
O17B W5 O29A 136.8(13)
O17A W5 O29A 154.9(8)
O5A W5 O29B 83.5(13)
O23B W5 O29B 88.4(17)
O22A W5 O29B 88.7(12)
O17B W5 O29B 158.6(17)
O17A W5 O29B 178.8(13)
O29A W5 O29B 24.7(11)
O5A W5 O23A 94.5(8)
O23B W5 O23A 20.5(13)
O22A W5 O23A 157.0(8)
O17B W5 O23A 94.6(12)
O17A W5 O23A 86.3(8)
O29A W5 O23A 83.8(8)
O29B W5 O23A 92.5(13)
O5A W5 O22B 89.3(13)
O23B W5 O22B 153.5(18)
O22A W5 O22B 19.8(11)
O17B W5 O22B 89.5(16)
O17A W5 O22B 99.7(13)
O29A W5 O22B 88.9(13)
O29B W5 O22B 81.5(16)
O23A W5 O22B 172.5(13)
O5A W5 O37B 150.3(10)
O23B W5 O37B 83.3(16)
O22A W5 O37B 54.9(10)
O17B W5 O37B 86.1(15)
O17A W5 O37B 107.8(10)
O29A W5 O37B 53.0(10)
O29B W5 O37B 72.6(14)
O23A W5 O37B 103.7(10)
O22B W5 O37B 70.3(14)
O5A W5 O38A 161.4(7)
O23B W5 O38A 53.5(14)
O22A W5 O38A 86.9(7)
O17B W5 O38A 56.2(12)
O17A W5 O38A 71.8(7)
O29A W5 O38A 83.2(7)
O29B W5 O38A 107.9(12)
O23A W5 O38A 70.9(7)
O22B W5 O38A 106.6(13)
O37B W5 O38A 47.9(9)
O11A W11 O36B 112.1(14)
O11A W11 O35B 113.1(12)
O36B W11 O35B 91.2(15)
O11A W11 O30A 107.4(8)
O36B W11 O30A 140.5(14)
O35B W11 O30A 71.5(12)
O11A W11 O31A 108.3(8)
O36B W11 O31A 83.5(13)
O35B W11 O31A 137.0(12)
O30A W11 O31A 85.9(8)
O11A W11 O31B 89.4(13)
O36B W11 O31B 95.8(16)
O35B W11 O31B 151.8(15)
O30A W11 O31B 86.1(12)
O31A W11 O31B 19.7(10)
O11A W11 O35A 95.3(7)
O36B W11 O35A 88.0(12)
O35B W11 O35A 21.0(10)
O30A W11 O35A 86.9(8)
O31A W11 O35A 156.4(8)
O31B W11 O35A 172.5(12)
O11A W11 O36A 95.3(8)
O36B W11 O36A 17.0(12)
O35B W11 O36A 95.9(11)
O30A W11 O36A 156.9(8)
O31A W11 O36A 91.2(8)
O31B W11 O36A 98.8(12)
O35A W11 O36A 86.7(7)
O11A W11 O30B 90.3(13)
O36B W11 O30B 157.5(17)
O35B W11 O30B 81.0(15)
O30A W11 O30B 17.4(11)
O31A W11 O30B 87.9(12)
O31B W11 O30B 82.2(15)
O35A W11 O30B 91.8(12)
O36A W11 O30B 174.3(13)
O11A W11 O38B 153.0(10)
O36B W11 O38B 88.4(16)
O35B W11 O38B 82.6(14)
O30A W11 O38B 55.1(11)
O31A W11 O38B 54.7(10)
O31B W11 O38B 70.4(14)
O35A W11 O38B 103.3(10)
O36A W11 O38B 105.2(11)
O30B W11 O38B 69.8(14)
O11A W11 O40A 161.3(6)
O36B W11 O40A 56.0(13)
O35B W11 O40A 57.1(11)
O30A W11 O40A 85.4(7)
O31A W11 O40A 85.7(7)
O31B W11 O40A 105.4(12)
O35A W11 O40A 71.3(6)
O36A W11 O40A 71.6(7)
O30B W11 O40A 102.7(12)
O38B W11 O40A 45.7(9)
O1A W1 O16B 114.2(13)
O1A W1 O13A 106.2(8)
O16B W1 O13A 79.0(12)
O1A W1 O15A 105.0(8)
O16B W1 O15A 140.7(13)
O13A W1 O15A 87.5(7)
O1A W1 O13B 87.8(12)
O16B W1 O13B 93.9(15)
O13A W1 O13B 20.1(10)
O15A W1 O13B 84.3(11)
O1A W1 O16A 97.2(8)
O16B W1 O16A 18.7(11)
O13A W1 O16A 90.9(8)
O15A W1 O16A 157.3(8)
O13B W1 O16A 101.5(11)
O1A W1 O21A 95.3(9)
O16B W1 O21A 92.1(12)
O13A W1 O21A 158.5(9)
O15A W1 O21A 87.2(8)
O13B W1 O21A 171.5(11)
O16A W1 O21A 86.0(8)
O1A W1 O21B 113.2(14)
O16B W1 O21B 88.5(16)
O13A W1 O21B 140.5(14)
O15A W1 O21B 78.7(13)
O13B W1 O21B 155.8(16)
O16A W1 O21B 88.2(13)
O21A W1 O21B 18.4(12)
O1A W1 O15B 87.7(12)
O16B W1 O15B 157.9(16)
O13A W1 O15B 92.2(11)
O15A W1 O15B 17.3(10)
O13B W1 O15B 83.2(14)
O16A W1 O15B 173.3(12)
O21A W1 O15B 89.0(12)
O21B W1 O15B 85.6(16)
O1A W1 O37A 164.2(7)
O16B W1 O37A 57.3(12)
O13A W1 O37A 86.0(7)
O15A W1 O37A 85.2(7)
O13B W1 O37A 105.5(12)
O16A W1 O37A 72.1(7)
O21A W1 O37A 72.9(8)
O21B W1 O37A 56.3(14)
O15B W1 O37A 102.2(12)
O1A W1 O40B 151.7(10)
O16B W1 O40B 86.9(15)
O13A W1 O40B 57.6(10)
O15A W1 O40B 55.2(10)
O13B W1 O40B 71.5(13)
O16A W1 O40B 105.5(10)
O21A W1 O40B 102.9(11)
O21B W1 O40B 84.6(16)
O15B W1 O40B 71.3(14)
O37A W1 O40B 43.9(9)
O12A W12 O36B 111.5(14)
O12A W12 O33A 108.5(8)
O36B W12 O33A 139.4(14)
O12A W12 O34A 97.1(9)
O36B W12 O34A 89.3(13)
O33A W12 O34A 92.6(8)
O12A W12 O32B 84.4(12)
O36B W12 O32B 89.8(15)
O33A W12 O32B 87.2(12)
O34A W12 O32B 178.5(13)
O12A W12 O34B 112.5(16)
O36B W12 O34B 90.3(18)
O33A W12 O34B 80.8(15)
O34A W12 O34B 17.1(14)
O32B W12 O34B 161.6(19)
O12A W12 O36A 94.7(8)
O36B W12 O36A 17.1(12)
O33A W12 O36A 156.5(8)
O34A W12 O36A 88.0(8)
O32B W12 O36A 91.5(12)
O34B W12 O36A 94.0(15)
O12A W12 O33B 87.4(13)
O36B W12 O33B 160.0(18)
O33A W12 O33B 21.1(11)
O34A W12 O33B 95.0(12)
O32B W12 O33B 85.3(15)
O34B W12 O33B 88.3(18)
O36A W12 O33B 176.0(13)
O12A W12 O32A 107.4(8)
O36B W12 O32A 75.4(13)
O33A W12 O32A 86.4(7)
O34A W12 O32A 154.5(8)
O32B W12 O32A 23.9(10)
O34B W12 O32A 140.1(16)
O36A W12 O32A 83.1(7)
O33B W12 O32A 93.1(12)
O12A W12 O39B 150.2(10)
O36B W12 O39B 87.1(15)
O33A W12 O39B 53.6(10)
O34A W12 O39B 106.6(10)
O32B W12 O39B 72.1(13)
O34B W12 O39B 89.6(17)
O36A W12 O39B 103.8(10)
O33B W12 O39B 72.9(14)
O32A W12 O39B 53.3(10)
O12A W12 O40A 163.1(7)
O36B W12 O40A 56.1(13)
O33A W12 O40A 85.9(7)
O34A W12 O40A 72.8(7)
O32B W12 O40A 105.7(12)
O34B W12 O40A 59.8(15)
O36A W12 O40A 71.8(7)
O33B W12 O40A 106.6(13)
O32A W12 O40A 81.8(6)
O39B W12 O40A 46.4(9)
O4A W4 O27B 110.5(13)
O4A W4 O16B 109.1(13)
O27B W4 O16B 96.5(16)
O4A W4 O28A 109.7(8)
O27B W4 O28A 74.6(14)
O16B W4 O28A 140.9(14)
O4A W4 O22A 106.6(7)
O27B W4 O22A 142.8(13)
O16B W4 O22A 73.7(13)
O28A W4 O22A 90.5(8)
O4A W4 O27A 97.5(7)
O27B W4 O27A 17.8(12)
O16B W4 O27A 89.7(13)
O28A W4 O27A 90.2(8)
O22A W4 O27A 154.1(8)
O4A W4 O16A 94.0(8)
O27B W4 O16A 94.2(13)
O16B W4 O16A 17.4(12)
O28A W4 O16A 156.0(8)
O22A W4 O16A 85.9(8)
O27A W4 O16A 83.0(7)
O4A W4 O28B 90.1(11)
O27B W4 O28B 89.9(15)
O16B W4 O28B 155.9(16)
O28A W4 O28B 21.7(9)
O22A W4 O28B 87.1(11)
O27A W4 O28B 102.5(11)
O16A W4 O28B 172.7(11)
O4A W4 O22B 87.4(14)
O27B W4 O22B 160.1(17)
O16B W4 O22B 85.1(17)
O28A W4 O22B 91.6(13)
O22A W4 O22B 20.0(12)
O27A W4 O22B 173.7(14)
O16A W4 O22B 93.0(13)
O28B W4 O22B 81.2(15)
O4A W4 O37B 151.8(10)
O27B W4 O37B 89.7(15)
O16B W4 O37B 87.0(15)
O28A W4 O37B 55.6(10)
O22A W4 O37B 54.7(10)
O27A W4 O37B 105.8(10)
O16A W4 O37B 104.2(10)
O28B W4 O37B 69.8(13)
O22B W4 O37B 70.5(15)
O4A W4 O37A 160.0(6)
O27B W4 O37A 61.2(12)
O16B W4 O37A 57.1(13)
O28A W4 O37A 86.4(8)
O22A W4 O37A 84.4(7)
O27A W4 O37A 69.8(7)
O16A W4 O37A 69.7(7)
O28B W4 O37A 107.4(11)
O22B W4 O37A 104.4(13)
O37B W4 O37A 47.8(9)
O3A W3 O15A 107.0(9)
O3A W3 O19B 115.3(12)
O15A W3 O19B 137.0(12)
O3A W3 O20A 96.5(9)
O15A W3 O20A 93.2(8)
O19B W3 O20A 89.2(11)
O3A W3 O20B 118.4(13)
O15A W3 O20B 80.5(13)
O19B W3 O20B 85.7(15)
O20A W3 O20B 22.9(11)
O3A W3 O14A 104.5(8)
O15A W3 O14A 87.5(8)
O19B W3 O14A 75.5(11)
O20A W3 O14A 157.8(8)
O20B W3 O14A 137.1(13)
O3A W3 O14B 86.6(12)
O15A W3 O14B 85.0(11)
O19B W3 O14B 90.4(14)
O20A W3 O14B 176.8(12)
O20B W3 O14B 153.8(16)
O14A W3 O14B 19.7(10)
O3A W3 O19A 94.9(8)
O15A W3 O19A 157.7(8)
O19B W3 O19A 20.7(10)
O20A W3 O19A 88.1(7)
O20B W3 O19A 92.7(12)
O14A W3 O19A 83.1(7)
O14B W3 O19A 92.6(11)
O3A W3 O15B 88.8(13)
O15A W3 O15B 18.2(11)
O19B W3 O15B 154.9(16)
O20A W3 O15B 95.2(12)
O20B W3 O15B 88.8(16)
O14A W3 O15B 92.4(12)
O14B W3 O15B 83.9(14)
O19A W3 O15B 174.8(12)
O3A W3 O39A 164.0(7)
O15A W3 O39A 86.6(8)
O19B W3 O39A 52.9(11)
O20A W3 O39A 74.1(7)
O20B W3 O39A 54.6(13)
O14A W3 O39A 83.8(7)
O14B W3 O39A 103.1(12)
O19A W3 O39A 72.3(7)
O15B W3 O39A 104.6(13)
O3A W3 O40B 151.8(10)
O15A W3 O40B 54.7(10)
O19B W3 O40B 83.3(13)
O20A W3 O40B 105.2(10)
O20B W3 O40B 82.2(15)
O14A W3 O40B 57.8(10)
O14B W3 O40B 71.6(13)
O19A W3 O40B 103.6(10)
O15B W3 O40B 71.6(14)
O39A W3 O40B 43.9(9)
O7A W7 O19B 115.4(12)
O7A W7 O31A 106.5(8)
O19B W7 O31A 138.0(13)
O7A W7 O24A 107.7(8)
O19B W7 O24A 81.7(12)
O31A W7 O24A 89.5(8)
O7A W7 O24B 89.8(13)
O19B W7 O24B 95.4(15)
O31A W7 O24B 88.2(12)
O24A W7 O24B 19.1(11)
O7A W7 O25B 113.1(12)
O19B W7 O25B 90.2(15)
O31A W7 O25B 69.3(12)
O24A W7 O25B 137.8(13)
O24B W7 O25B 151.2(16)
O7A W7 O25A 94.8(7)
O19B W7 O25A 85.0(12)
O31A W7 O25A 87.9(8)
O24A W7 O25A 157.1(8)
O24B W7 O25A 174.6(13)
O25B W7 O25A 23.4(10)
O7A W7 O19A 95.3(7)
O19B W7 O19A 20.2(11)
O31A W7 O19A 157.2(8)
O24A W7 O19A 90.1(7)
O24B W7 O19A 98.6(12)
O25B W7 O19A 96.3(12)
O25A W7 O19A 83.7(7)
O7A W7 O31B 91.1(11)
O19B W7 O31B 153.3(15)
O31A W7 O31B 16.8(10)
O24A W7 O31B 87.6(11)
O24B W7 O31B 81.1(14)
O25B W7 O31B 81.4(15)
O25A W7 O31B 96.2(11)
O19A W7 O31B 173.5(11)
O7A W7 O39A 161.0(6)
O19B W7 O39A 52.9(12)
O31A W7 O39A 85.7(7)
O24A W7 O39A 86.4(7)
O24B W7 O39A 105.3(13)
O25B W7 O39A 56.9(11)
O25A W7 O39A 70.7(7)
O19A W7 O39A 71.5(6)
O31B W7 O39A 102.3(11)
O7A W7 O38B 150.8(9)
O19B W7 O38B 88.6(14)
O31A W7 O38B 53.2(10)
O24A W7 O38B 57.2(10)
O24B W7 O38B 70.6(14)
O25B W7 O38B 81.4(14)
O25A W7 O38B 104.1(10)
O19A W7 O38B 108.6(10)
O31B W7 O38B 65.2(13)
O39A W7 O38B 48.0(9)
O2A W2 O18B 115.8(11)
O2A W2 O14A 105.9(7)
O18B W2 O14A 77.8(12)
O2A W2 O17B 111.2(13)
O18B W2 O17B 94.9(15)
O14A W2 O17B 141.5(14)
O2A W2 O13A 104.9(7)
O18B W2 O13A 139.3(12)
O14A W2 O13A 91.7(8)
O17B W2 O13A 69.3(13)
O2A W2 O18A 95.8(6)
O18B W2 O18A 22.2(10)
O14A W2 O18A 92.2(8)
O17B W2 O18A 94.1(13)
O13A W2 O18A 157.0(8)
O2A W2 O17A 94.8(7)
O18B W2 O17A 91.9(11)
O14A W2 O17A 159.3(8)
O17B W2 O17A 20.3(12)
O13A W2 O17A 84.4(8)
O18A W2 O17A 83.9(7)
O2A W2 O14B 90.4(11)
O18B W2 O14B 92.6(14)
O14A W2 O14B 17.9(10)
O17B W2 O14B 151.0(16)
O13A W2 O14B 87.0(11)
O18A W2 O14B 103.0(10)
O17A W2 O14B 170.9(11)
O2A W2 O13B 89.9(10)
O18B W2 O13B 152.6(14)
O14A W2 O13B 86.6(11)
O17B W2 O13B 83.5(15)
O13A W2 O13B 17.8(9)
O18A W2 O13B 174.3(11)
O17A W2 O13B 95.3(10)
O14B W2 O13B 77.2(13)
O2A W2 O38A 162.0(6)
O18B W2 O38A 55.6(11)
O14A W2 O38A 88.3(7)
O17B W2 O38A 58.0(12)
O13A W2 O38A 85.3(7)
O18A W2 O38A 72.1(6)
O17A W2 O38A 71.1(6)
O14B W2 O38A 105.1(11)
O13B W2 O38A 102.2(10)
O2A W2 O40B 151.4(9)
O18B W2 O40B 85.9(13)
O14A W2 O40B 58.5(10)
O17B W2 O40B 83.5(15)
O13A W2 O40B 56.1(10)
O18A W2 O40B 107.8(9)
O17A W2 O40B 103.3(10)
O14B W2 O40B 69.1(12)
O13B W2 O40B 66.8(12)
O38A W2 O40B 46.3(9)
O10A W10 O34B 107.9(16)
O10A W10 O35B 116.6(12)
O34B W10 O35B 97.1(18)
O10A W10 O29A 108.5(8)
O34B W10 O29A 142.1(17)
O35B W10 O29A 75.7(12)
O10A W10 O28A 105.1(7)
O34B W10 O28A 71.0(16)
O35B W10 O28A 138.2(12)
O29A W10 O28A 89.5(8)
O10A W10 O35A 99.4(7)
O34B W10 O35A 92.2(16)
O35B W10 O35A 20.8(10)
O29A W10 O35A 92.0(8)
O28A W10 O35A 153.6(8)
O10A W10 O34A 97.1(7)
O34B W10 O34A 14.6(16)
O35B W10 O34A 93.8(12)
O29A W10 O34A 154.4(8)
O28A W10 O34A 83.0(8)
O35A W10 O34A 84.4(7)
O10A W10 O28B 85.6(11)
O34B W10 O28B 85.4(18)
O35B W10 O28B 155.2(15)
O29A W10 O28B 87.1(11)
O28A W10 O28B 21.5(9)
O35A W10 O28B 174.9(11)
O34A W10 O28B 94.2(11)
O10A W10 O29B 88.3(12)
O34B W10 O29B 156.1(19)
O35B W10 O29B 90.7(15)
O29A W10 O29B 21.3(11)
O28A W10 O29B 88.1(11)
O35A W10 O29B 102.5(11)
O34A W10 O29B 170.5(12)
O28B W10 O29B 78.4(14)
O10A W10 O37B 148.8(9)
O34B W10 O37B 88.7(18)
O35B W10 O37B 86.1(14)
O29A W10 O37B 54.0(10)
O28A W10 O37B 54.7(10)
O35A W10 O37B 106.3(10)
O34A W10 O37B 102.7(10)
O28B W10 O37B 69.2(13)
O29B W10 O37B 69.2(13)
O10A W10 O40A 163.4(6)
O34B W10 O40A 60.3(16)
O35B W10 O40A 57.5(11)
O29A W10 O40A 85.8(7)
O28A W10 O40A 83.0(7)
O35A W10 O40A 70.9(6)
O34A W10 O40A 69.1(7)
O28B W10 O40A 104.1(11)
O29B W10 O40A 106.7(11)
O37B W10 O40A 47.3(9)
O21B W9 O9A 111.5(16)
O21B W9 O33A 142.2(17)
O9A W9 O33A 106.3(8)
O21B W9 O26A 79.7(16)
O9A W9 O26A 108.3(7)
O33A W9 O26A 88.6(8)
O21B W9 O27A 89.1(15)
O9A W9 O27A 95.6(7)
O33A W9 O27A 87.4(8)
O26A W9 O27A 156.0(8)
O21B W9 O27B 93.3(17)
O9A W9 O27B 110.7(12)
O33A W9 O27B 73.1(12)
O26A W9 O27B 140.2(12)
O27A W9 O27B 18.6(10)
O21B W9 O21A 15.7(16)
O9A W9 O21A 96.9(8)
O33A W9 O21A 156.2(8)
O26A W9 O21A 89.6(8)
O27A W9 O21A 84.6(8)
O27B W9 O21A 93.6(12)
O21B W9 O26B 97.6(17)
O9A W9 O26B 87.6(11)
O33A W9 O26B 83.6(10)
O26A W9 O26B 23.5(9)
O27A W9 O26B 171.0(11)
O27B W9 O26B 153.5(14)
O21A W9 O26B 103.4(11)
O21B W9 O33B 160.1(19)
O9A W9 O33B 88.3(12)
O33A W9 O33B 18.0(11)
O26A W9 O33B 92.8(11)
O27A W9 O33B 90.6(11)
O27B W9 O33B 80.6(14)
O21A W9 O33B 173.3(12)
O26B W9 O33B 81.0(13)
O21B W9 O39B 92.4(18)
O9A W9 O39B 149.3(9)
O33A W9 O39B 52.4(10)
O26A W9 O39B 55.9(10)
O27A W9 O39B 104.0(10)
O27B W9 O39B 85.7(14)
O21A W9 O39B 108.2(10)
O26B W9 O39B 69.8(12)
O33B W9 O39B 68.3(13)
O21B W9 O37A 58.0(16)
O9A W9 O37A 162.1(6)
O33A W9 O37A 85.4(7)
O26A W9 O37A 85.1(7)
O27A W9 O37A 71.0(7)
O27B W9 O37A 59.0(11)
O21A W9 O37A 70.7(7)
O26B W9 O37A 107.5(11)
O33B W9 O37A 103.2(12)
O39B W9 O37A 48.4(9)
O20B W8 O8A 114.5(14)
O20B W8 O25B 97.8(17)
O8A W8 O25B 113.2(13)
O20B W8 O32A 139.0(15)
O8A W8 O32A 105.5(7)
O25B W8 O32A 73.4(14)
O20B W8 O26A 70.2(15)
O8A W8 O26A 106.4(7)
O25B W8 O26A 139.9(14)
O32A W8 O26A 90.6(8)
O20B W8 O25A 90.3(14)
O8A W8 O25A 96.4(7)
O25B W8 O25A 23.9(12)
O32A W8 O25A 94.0(8)
O26A W8 O25A 154.5(8)
O20B W8 O20A 19.5(14)
O8A W8 O20A 97.5(7)
O25B W8 O20A 97.0(13)
O32A W8 O20A 157.0(8)
O26A W8 O20A 83.5(8)
O25A W8 O20A 82.4(7)
O20B W8 O26B 88.3(16)
O8A W8 O26B 86.8(10)
O25B W8 O26B 153.7(15)
O32A W8 O26B 85.1(10)
O26A W8 O26B 22.6(9)
O25A W8 O26B 176.8(11)
O20A W8 O26B 97.1(10)
O20B W8 O32B 151.1(16)
O8A W8 O32B 88.5(10)
O25B W8 O32B 87.9(15)
O32A W8 O32B 19.1(10)
O26A W8 O32B 87.2(10)
O25A W8 O32B 104.8(10)
O20A W8 O32B 170.1(10)
O26B W8 O32B 75.2(12)
O20B W8 O39A 55.7(14)
O8A W8 O39A 162.9(6)
O25B W8 O39A 59.1(13)
O32A W8 O39A 87.4(7)
O26A W8 O39A 84.2(7)
O25A W8 O39A 71.1(7)
O20A W8 O39A 69.9(7)
O26B W8 O39A 105.8(10)
O32B W8 O39A 105.7(10)
O20B W8 O39B 86.8(16)
O8A W8 O39B 147.2(9)
O25B W8 O39B 86.4(15)
O32A W8 O39B 53.3(10)
O26A W8 O39B 55.6(10)
O25A W8 O39B 108.7(10)
O20A W8 O39B 106.2(10)
O26B W8 O39B 68.4(12)
O32B W8 O39B 65.3(12)
O39A W8 O39B 49.9(9)
N4A Cu1A N1A 107.4(6)
N4A Cu1A N2A 166.8(6)
N1A Cu1A N2A 83.3(6)
N4A Cu1A N3A 81.6(6)
N1A Cu1A N3A 151.5(6)
N2A Cu1A N3A 85.4(6)
N4A Cu1A O2A 84.7(5)
N1A Cu1A O2A 92.4(5)
N2A Cu1A O2A 102.9(5)
N3A Cu1A O2A 115.6(5)
N4B Cu1B N1B 106.0(6)
N4B Cu1B N3B 81.4(6)
N1B Cu1B N3B 152.3(6)
N4B Cu1B N2B 168.5(6)
N1B Cu1B N2B 81.4(6)
N3B Cu1B N2B 88.0(6)
N4B Cu1B O1W 92.9(6)
N1B Cu1B O1W 104.0(6)
N3B Cu1B O1W 102.2(6)
N2B Cu1B O1W 93.8(6)
O40B Si1 O40A 176.4(15)
O40B Si1 O37A 67.2(14)
O40A Si1 O37A 110.4(9)
O40B Si1 O39A 67.9(14)
O40A Si1 O39A 110.9(8)
O37A Si1 O39A 108.0(9)
O40B Si1 O38B 114.1(18)
O40A Si1 O38B 68.2(14)
O37A Si1 O38B 178.7(14)
O39A Si1 O38B 72.6(14)
O40B Si1 O38A 72.1(14)
O40A Si1 O38A 111.4(8)
O37A Si1 O38A 109.2(8)
O39A Si1 O38A 106.8(8)
O38B Si1 O38A 71.7(13)
O40B Si1 O37B 109.6(17)
O40A Si1 O37B 71.6(13)
O37A Si1 O37B 71.3(13)
O39A Si1 O37B 177.4(13)
O38B Si1 O37B 108.2(17)
O38A Si1 O37B 71.3(13)
O40B Si1 O39B 108.9(17)
O40A Si1 O39B 67.5(13)
O37A Si1 O39B 71.3(13)
O39A Si1 O39B 73.8(13)
O38B Si1 O39B 107.8(16)
O38A Si1 O39B 178.9(13)
O37B Si1 O39B 108.1(16)
W2 O2A Cu1A 143.0(6)
W2 O13A W1 147.3(10)
W11 O35A W10 125.1(9)
W10 O29A W5 151.0(11)
W2 O17B W5 144(2)
W7 O31A W11 150.5(10)
W9 O21B W1 149(3)
W7 O19A W3 121.4(9)
W6 O23A W5 123.2(10)
W12 O34A W10 124.7(11)
W3 O15A W1 151.6(11)
W9 O27A W4 125.6(10)
W2 O18A W6 120.8(9)
W8 O25A W7 124.3(9)
W1 O16A W4 123.9(10)
C1A N1A C5A 119.5(16)
C1A N1A Cu1A 129.9(13)
C5A N1A Cu1A 110.6(12)
C9A N3A C8A 114.4(14)
C9A N3A C16A 110.2(14)
C8A N3A C16A 111.2(14)
C9A N3A Cu1A 105.4(11)
C8A N3A Cu1A 104.6(11)
C16A N3A Cu1A 110.7(11)
Si1 O38A W2 122.8(8)
Si1 O38A W6 122.4(8)
W2 O38A W6 95.7(6)
Si1 O38A W5 120.7(8)
W2 O38A W5 94.3(5)
W6 O38A W5 93.6(5)
C15A N2A C7A 111.5(15)
C15A N2A C6A 108.2(15)
C7A N2A C6A 113.0(15)
C15A N2A Cu1A 112.9(12)
C7A N2A Cu1A 108.7(12)
C6A N2A Cu1A 102.2(11)
C10A N4A C14A 120.4(15)
C10A N4A Cu1A 112.7(12)
C14A N4A Cu1A 126.8(12)
W3 O20A W8 121.9(10)
Si1 O39A W3 125.4(9)
Si1 O39A W8 120.4(9)
W3 O39A W8 94.1(6)
Si1 O39A W7 121.2(9)
W3 O39A W7 94.8(6)
W8 O39A W7 93.3(6)
W8 O32A W12 150.3(10)
Si1 O40A W12 124.4(9)
Si1 O40A W11 122.6(9)
W12 O40A W11 93.6(5)
Si1 O40A W10 121.9(8)
W12 O40A W10 93.5(6)
W11 O40A W10 92.6(5)
W11 O36A W12 122.9(10)
C10B N4B C14B 116.8(17)
C10B N4B Cu1B 114.4(13)
C14B N4B Cu1B 128.7(13)
C1A C2A C3A 116.7(17)
C1A C2A H2A 121.7
C3A C2A H2A 121.7
C9B N3B C16B 110.9(15)
C9B N3B C8B 113.5(15)
C16B N3B C8B 109.6(16)
C9B N3B Cu1B 107.4(11)
C16B N3B Cu1B 111.8(13)
C8B N3B Cu1B 103.5(12)
W8 O26A W9 147.3(10)
C13A C14A N4A 119.5(16)
C13A C14A H14A 120.3
N4A C14A H14A 120.3
W2 O14A W3 147.1(10)
C14A C13A C12A 121.0(17)
C14A C13A H13A 119.5
C12A C13A H13A 119.5
N3A C9A C10A 110.4(15)
N3A C9A H9AA 109.6
C10A C9A H9AA 109.6
N3A C9A H9AB 109.6
C10A C9A H9AB 109.6
H9AA C9A H9AB 108.1
W7 O24A W6 147.4(11)
W4 O28A W10 147.3(11)
C4A C3A C2A 121.0(18)
C4A C3A H3A 119.5
C2A C3A H3A 119.5
W5 O22A W4 149.8(10)
C1B N1B C5B 115.5(15)
C1B N1B Cu1B 131.2(12)
C5B N1B Cu1B 113.2(12)
C15B N2B C6B 112.0(16)
C15B N2B C7B 109.3(15)
C6B N2B C7B 109.6(15)
C15B N2B Cu1B 117.1(13)
C6B N2B Cu1B 102.2(11)
C7B N2B Cu1B 106.3(12)
N1B C1B C2B 123.2(16)
N1B C1B H1B 118.4
C2B C1B H1B 118.4
W6 O30A W11 151.1(12)
N2B C6B C5B 107.7(14)
N2B C6B H6BA 110.2
C5B C6B H6BA 110.2
N2B C6B H6BB 110.2
C5B C6B H6BB 110.2
H6BA C6B H6BB 108.5
N1B C5B C4B 125.4(16)
N1B C5B C6B 112.9(15)
C4B C5B C6B 121.7(16)
N3B C9B C10B 108.9(14)
N3B C9B H9BA 109.9
C10B C9B H9BA 109.9
N3B C9B H9BB 109.9
C10B C9B H9BB 109.9
H9BA C9B H9BB 108.3
W12 O33B W9 119(2)
C12A C11A C10A 117.3(17)
C12A C11A H11A 121.3
C10A C11A H11A 121.3
N1A C1A C2A 123.2(17)
N1A C1A H1A 118.4
C2A C1A H1A 118.4
Si1 O37A W1 124.4(10)
Si1 O37A W9 121.8(9)
W1 O37A W9 94.1(6)
Si1 O37A W4 121.0(9)
W1 O37A W4 94.3(6)
W9 O37A W4 93.4(6)
N3A C8A C7A 108.4(15)
N3A C8A H8AA 110
C7A C8A H8AA 110
N3A C8A H8AB 110
C7A C8A H8AB 110
H8AA C8A H8AB 108.4
N4A C10A C11A 122.0(17)
N4A C10A C9A 115.6(16)
C11A C10A C9A 122.3(16)
C2B C3B C4B 120.6(18)
C2B C3B H3B 119.7
C4B C3B H3B 119.7
N4B C14B C13B 122(2)
N4B C14B H14B 119.1
C13B C14B H14B 119.1
C8B C7B N2B 112.5(16)
C8B C7B H7BA 109.1
N2B C7B H7BA 109.1
C8B C7B H7BB 109.1
N2B C7B H7BB 109.1
H7BA C7B H7BB 107.8
C5B C4B C3B 116.1(16)
C5B C4B H4B 121.9
C3B C4B H4B 121.9
N4B C10B C11B 125.3(19)
N4B C10B C9B 114.2(16)
C11B C10B C9B 120.1(18)
C7B C8B N3B 110.6(17)
C7B C8B H8BA 109.5
N3B C8B H8BA 109.5
C7B C8B H8BB 109.5
N3B C8B H8BB 109.5
H8BA C8B H8BB 108.1
C3A C4A C5A 118.8(19)
C3A C4A H4A 120.6
C5A C4A H4A 120.6
C13A C12A C11A 119.7(17)
C13A C12A H12A 120.2
C11A C12A H12A 120.2
C5A C6A N2A 110.0(15)
C5A C6A H6AA 109.7
N2A C6A H6AA 109.7
C5A C6A H6AB 109.7
N2A C6A H6AB 109.7
H6AA C6A H6AB 108.2
N2B C15B H15D 109.5
N2B C15B H15E 109.5
H15D C15B H15E 109.5
N2B C15B H15F 109.5
H15D C15B H15F 109.5
H15E C15B H15F 109.5
C3B C2B C1B 119.1(17)
C3B C2B H2B 120.5
C1B C2B H2B 120.5
N1A C5A C4A 120.5(17)
N1A C5A C6A 115.5(16)
C4A C5A C6A 123.9(17)
N2A C15A H15A 109.5
N2A C15A H15B 109.5
H15A C15A H15B 109.5
N2A C15A H15C 109.5
H15A C15A H15C 109.5
H15B C15A H15C 109.5
N2A C7A C8A 109.9(16)
N2A C7A H7AA 109.7
C8A C7A H7AA 109.7
N2A C7A H7AB 109.7
C8A C7A H7AB 109.7
H7AA C7A H7AB 108.2
N3A C16A H16A 109.5
N3A C16A H16B 109.5
H16A C16A H16B 109.5
N3A C16A H16C 109.5
H16A C16A H16C 109.5
H16B C16A H16C 109.5
N3B C16B H16D 109.5
N3B C16B H16E 109.5
H16D C16B H16E 109.5
N3B C16B H16F 109.5
H16D C16B H16F 109.5
H16E C16B H16F 109.5
C13B C12B C11B 118(3)
C13B C12B H12B 120.8
C11B C12B H12B 120.8
C10B C11B C12B 117(2)
C10B C11B H11B 121.7
C12B C11B H11B 121.7
C12B C13B C14B 121(2)
C12B C13B H13B 119.5
C14B C13B H13B 119.5
Si1 O37B W4 119.8(17)
Si1 O37B W10 119.1(17)
W4 O37B W10 97.7(12)
Si1 O37B W5 120.0(17)
W4 O37B W5 97.3(12)
W10 O37B W5 97.9(12)
Si1 O39B W12 121.7(17)
Si1 O39B W9 118.3(16)
W12 O39B W9 99.6(12)
Si1 O39B W8 115.9(16)
W12 O39B W8 99.4(12)
W9 O39B W8 97.7(12)
W9 O26B W8 121.2(16)
Si1 O38B W11 123.4(19)
Si1 O38B W7 118.2(18)
W11 O38B W7 98.3(13)
Si1 O38B W6 118.0(17)
W11 O38B W6 98.0(13)
W7 O38B W6 95.3(12)
Si1 O40B W1 124.2(19)
Si1 O40B W3 122.8(18)
W1 O40B W3 95.8(12)
Si1 O40B W2 118.7(18)
W1 O40B W2 94.7(12)
W3 O40B W2 93.2(12)
W5 O17A W2 122.6(10)
W12 O32B W8 122.1(17)
W4 O28B W10 122.3(18)
W5 O29B W10 119.2(19)
W7 O19B W3 155(2)
W4 O27B W9 140(2)
W5 O22B W4 121(2)
W3 O15B W1 121(2)
W6 O30B W11 124(2)
W9 O33A W12 151.9(11)
W11 O36B W12 151(2)
W10 O35B W11 143.9(18)
W2 O18B W6 147.2(18)
W5 O23B W6 153(2)
W8 O20B W3 148(2)
W3 O14B W2 125.1(18)
W7 O24B W6 125(2)
W11 O31B W7 125.6(19)
W1 O13B W2 126.3(18)
W8 O25B W7 141(2)
W4 O16B W1 146(2)
W10 O34B W12 141(3)
W1 O21A W9 122.3(11)

loop_
_geom_bond_atom_site_label_1
_geom_bond_atom_site_label_2
_geom_bond_distance
W6 O6A 1.680(13)
W6 O23B 1.80(4)
W6 O30A 1.811(19)
W6 O18B 1.89(3)
W6 O24A 1.890(18)
W6 O23A 1.956(19)
W6 O18A 2.016(16)
W6 O30B 2.02(4)
W6 O24B 2.10(4)
W6 O38A 2.355(16)
W6 O38B 2.44(4)
W5 O5A 1.674(15)
W5 O23B 1.77(4)
W5 O22A 1.823(17)
W5 O17B 1.86(4)
W5 O17A 1.914(18)
W5 O29A 1.920(18)
W5 O29B 1.98(4)
W5 O23A 1.983(19)
W5 O22B 2.06(4)
W5 O37B 2.40(3)
W5 O38A 2.398(15)
W11 O11A 1.664(14)
W11 O36B 1.77(4)
W11 O35B 1.86(3)
W11 O30A 1.901(19)
W11 O31A 1.905(18)
W11 O31B 1.92(3)
W11 O35A 1.944(16)
W11 O36A 1.969(18)
W11 O30B 2.05(4)
W11 O38B 2.33(3)
W11 O40A 2.390(16)
W1 O1A 1.668(15)
W1 O16B 1.87(3)
W1 O13A 1.894(17)
W1 O15A 1.896(18)
W1 O13B 1.92(3)
W1 O16A 1.929(19)
W1 O21A 1.94(2)
W1 O21B 1.96(4)
W1 O15B 2.11(4)
W1 O37A 2.340(18)
W1 O40B 2.41(3)
W12 O12A 1.694(16)
W12 O36B 1.81(4)
W12 O33A 1.858(17)
W12 O34A 1.863(19)
W12 O32B 1.89(3)
W12 O34B 1.90(4)
W12 O36A 1.981(18)
W12 O33B 1.98(4)
W12 O32A 1.983(17)
W12 O39B 2.32(3)
W12 O40A 2.371(16)
W4 O4A 1.678(14)
W4 O27B 1.73(3)
W4 O16B 1.75(3)
W4 O28A 1.819(18)
W4 O22A 1.893(17)
W4 O27A 1.989(18)
W4 O16A 2.005(19)
W4 O28B 2.03(3)
W4 O22B 2.06(4)
W4 O37B 2.38(3)
W4 O37A 2.394(18)
W3 O3A 1.672(17)
W3 O15A 1.823(17)
W3 O19B 1.85(3)
W3 O20A 1.868(18)
W3 O20B 1.92(4)
W3 O14A 1.964(18)
W3 O14B 1.97(3)
W3 O19A 2.000(17)
W3 O15B 2.02(4)
W3 O39A 2.343(17)
W3 O40B 2.46(3)
W7 O7A 1.702(13)
W7 O19B 1.71(3)
W7 O31A 1.814(18)
W7 O24A 1.854(18)
W7 O24B 1.94(4)
W7 O25B 1.95(4)
W7 O25A 1.965(18)
W7 O19A 1.991(17)
W7 O31B 2.13(4)
W7 O39A 2.386(17)
W7 O38B 2.43(3)
W2 O2A 1.718(12)
W2 O18B 1.74(3)
W2 O14A 1.783(18)
W2 O17B 1.79(4)
W2 O13A 1.858(17)
W2 O18A 1.984(17)
W2 O17A 2.042(19)
W2 O14B 2.08(3)
W2 O13B 2.12(3)
W2 O38A 2.336(16)
W2 O40B 2.49(3)
W10 O10A 1.673(13)
W10 O34B 1.78(5)
W10 O35B 1.78(3)
W10 O29A 1.805(18)
W10 O28A 1.922(18)
W10 O35A 1.960(16)
W10 O34A 2.06(2)
W10 O28B 2.07(3)
W10 O29B 2.20(4)
W10 O37B 2.39(3)
W10 O40A 2.401(16)
W9 O21B 1.63(4)
W9 O9A 1.658(14)
W9 O33A 1.845(17)
W9 O26A 1.894(17)
W9 O27A 1.921(17)
W9 O27B 1.97(3)
W9 O21A 2.01(2)
W9 O26B 2.04(3)
W9 O33B 2.18(4)
W9 O39B 2.38(3)
W9 O37A 2.384(18)
W8 O20B 1.67(4)
W8 O8A 1.680(12)
W8 O25B 1.72(4)
W8 O32A 1.743(17)
W8 O26A 1.865(17)
W8 O25A 1.952(18)
W8 O20A 2.08(2)
W8 O26B 2.10(3)
W8 O32B 2.22(4)
W8 O39A 2.378(17)
W8 O39B 2.41(3)
Cu1A N4A 2.007(14)
Cu1A N1A 2.014(15)
Cu1A N2A 2.029(17)
Cu1A N3A 2.044(16)
Cu1A O2A 2.346(12)
Cu1B N4B 1.990(15)
Cu1B N1B 2.002(15)
Cu1B N3B 2.019(16)
Cu1B N2B 2.049(16)
Cu1B O1W 2.249(14)
Si1 O40B 1.57(3)
Si1 O40A 1.604(16)
Si1 O37A 1.638(18)
Si1 O39A 1.645(17)
Si1 O38B 1.66(4)
Si1 O38A 1.661(16)
Si1 O37B 1.68(3)
Si1 O39B 1.71(3)
N1A C1A 1.31(2)
N1A C5A 1.37(2)
N3A C9A 1.45(2)
N3A C8A 1.48(2)
N3A C16A 1.50(2)
N2A C15A 1.48(2)
N2A C7A 1.49(2)
N2A C6A 1.51(2)
N4A C10A 1.34(2)
N4A C14A 1.38(2)
N4B C10B 1.35(2)
N4B C14B 1.37(3)
C2A C1A 1.37(2)
C2A C3A 1.40(2)
C2A H2A 0.95
N3B C9B 1.46(2)
N3B C16B 1.50(3)
N3B C8B 1.52(3)
C14A C13A 1.36(2)
C14A H14A 0.95
C13A C12A 1.38(2)
C13A H13A 0.95
C9A C10A 1.49(2)
C9A H9AA 0.99
C9A H9AB 0.99
C3A C4A 1.36(3)
C3A H3A 0.95
N1B C1B 1.34(2)
N1B C5B 1.35(2)
N2B C15B 1.48(3)
N2B C6B 1.49(2)
N2B C7B 1.49(2)
C1B C2B 1.39(2)
C1B H1B 0.95
C6B C5B 1.54(2)
C6B H6BA 0.99
C6B H6BB 0.99
C5B C4B 1.36(2)
C9B C10B 1.52(2)
C9B H9BA 0.99
C9B H9BB 0.99
C11A C12A 1.40(3)
C11A C10A 1.40(2)
C11A H11A 0.95
C1A H1A 0.95
C8A C7A 1.50(3)
C8A H8AA 0.99
C8A H8AB 0.99
C3B C2B 1.33(2)
C3B C4B 1.40(2)
C3B H3B 0.95
C14B C13B 1.38(3)
C14B H14B 0.95
C7B C8B 1.49(3)
C7B H7BA 0.99
C7B H7BB 0.99
C4B H4B 0.95
C10B C11B 1.37(3)
C8B H8BA 0.99
C8B H8BB 0.99
C4A C5A 1.38(3)
C4A H4A 0.95
C12A H12A 0.95
C6A C5A 1.48(3)
C6A H6AA 0.99
C6A H6AB 0.99
C15B H15D 0.98
C15B H15E 0.98
C15B H15F 0.98
C2B H2B 0.95
C15A H15A 0.98
C15A H15B 0.98
C15A H15C 0.98
C7A H7AA 0.99
C7A H7AB 0.99
C16A H16A 0.98
C16A H16B 0.98
C16A H16C 0.98
C16B H16D 0.98
C16B H16E 0.98
C16B H16F 0.98
C12B C13B 1.36(3)
C12B C11B 1.44(3)
C12B H12B 0.95
C11B H11B 0.95
C13B H13B 0.95

loop_
_geom_torsion_atom_site_label_1
_geom_torsion_atom_site_label_2
_geom_torsion_atom_site_label_3
_geom_torsion_atom_site_label_4
_geom_torsion
O18B W2 O2A Cu1A -165.6(14)
O14A W2 O2A Cu1A 110.5(11)
O17B W2 O2A Cu1A -58.9(17)
O13A W2 O2A Cu1A 14.4(12)
O18A W2 O2A Cu1A -155.5(11)
O17A W2 O2A Cu1A -71.1(11)
O14B W2 O2A Cu1A 101.3(14)
O13B W2 O2A Cu1A 24.1(13)
O38A W2 O2A Cu1A -108.6(18)
O40B W2 O2A Cu1A 58(2)
N4A Cu1A O2A W2 115.0(11)
N1A Cu1A O2A W2 7.8(11)
N2A Cu1A O2A W2 -75.9(12)
N3A Cu1A O2A W2 -166.9(10)
O2A W2 O13A W1 130(2)
O18B W2 O13A W1 -50(3)
O14A W2 O13A W1 23(2)
O17B W2 O13A W1 -123(3)
O18A W2 O13A W1 -77(3)
O17A W2 O13A W1 -137(2)
O14B W2 O13A W1 40(2)
O13B W2 O13A W1 96(4)
O38A W2 O13A W1 -65(2)
O40B W2 O13A W1 -26.5(19)
O1A W1 O13A W2 -127(2)
O16B W1 O13A W2 120(2)
O15A W1 O13A W2 -22(2)
O13B W1 O13A W2 -103(4)
O16A W1 O13A W2 135(2)
O21A W1 O13A W2 54(3)
O21B W1 O13A W2 47(3)
O15B W1 O13A W2 -39(2)
O37A W1 O13A W2 63(2)
O40B W1 O13A W2 27(2)
O11A W11 O35A W10 -169.9(10)
O36B W11 O35A W10 -57.9(16)
O35B W11 O35A W10 41(3)
O30A W11 O35A W10 82.9(11)
O31A W11 O35A W10 11(2)
O31B W11 O35A W10 62(10)
O36A W11 O35A W10 -74.9(11)
O30B W11 O35A W10 99.6(15)
O38B W11 O35A W10 29.9(14)
O40A W11 O35A W10 -3.2(9)
O10A W10 O35A W11 169.2(10)
O34B W10 O35A W11 60.7(19)
O35B W10 O35A W11 -44(3)
O29A W10 O35A W11 -81.6(11)
O28A W10 O35A W11 11(2)
O34A W10 O35A W11 73.0(11)
O28B W10 O35A W11 -1(12)
O29B W10 O35A W11 -100.4(14)
O37B W10 O35A W11 -28.7(13)
O40A W10 O35A W11 3.2(9)
O10A W10 O29A W5 -123(2)
O34B W10 O29A W5 40(4)
O35B W10 O29A W5 123(3)
O28A W10 O29A W5 -17(2)
O35A W10 O29A W5 136(2)
O34A W10 O29A W5 55(3)
O28B W10 O29A W5 -39(2)
O29B W10 O29A W5 -104(4)
O37B W10 O29A W5 27(2)
O40A W10 O29A W5 66(2)
O5A W5 O29A W10 127(2)
O23B W5 O29A W10 -122(3)
O22A W5 O29A W10 18(2)
O17B W5 O29A W10 -50(3)
O17A W5 O29A W10 -73(3)
O29B W5 O29A W10 110(4)
O23A W5 O29A W10 -140(2)
O22B W5 O29A W10 38(3)
O37B W5 O29A W10 -28(2)
O38A W5 O29A W10 -69(2)
O2A W2 O17B W5 -130(4)
O18B W2 O17B W5 -10(4)
O14A W2 O17B W5 67(5)
O13A W2 O17B W5 131(4)
O18A W2 O17B W5 -32(4)
O17A W2 O17B W5 -92(5)
O14B W2 O17B W5 94(5)
O13B W2 O17B W5 143(4)
O38A W2 O17B W5 34(3)
O40B W2 O17B W5 75(4)
O5A W5 O17B W2 127(4)
O23B W5 O17B W2 9(4)
O22A W5 O17B W2 -129(4)
O17A W5 O17B W2 98(5)
O29A W5 O17B W2 -56(5)
O29B W5 O17B W2 -79(6)
O23A W5 O17B W2 30(4)
O22B W5 O17B W2 -144(4)
O37B W5 O17B W2 -74(4)
O38A W5 O17B W2 -34(3)
O7A W7 O31A W11 133(2)
O19B W7 O31A W11 -53(3)
O24A W7 O31A W11 24(2)
O24B W7 O31A W11 43(3)
O25B W7 O31A W11 -118(3)
O25A W7 O31A W11 -133(2)
O19A W7 O31A W11 -65(3)
O31B W7 O31A W11 108(5)
O39A W7 O31A W11 -62(2)
O38B W7 O31A W11 -24(2)
O11A W11 O31A W7 -132(2)
O36B W11 O31A W7 117(3)
O35B W11 O31A W7 32(3)
O30A W11 O31A W7 -25(2)
O31B W11 O31A W7 -115(5)
O35A W11 O31A W7 48(4)
O36A W11 O31A W7 132(2)
O30B W11 O31A W7 -42(3)
O38B W11 O31A W7 24(2)
O40A W11 O31A W7 61(2)
O9A W9 O21B W1 141(5)
O33A W9 O21B W1 -39(7)
O26A W9 O21B W1 -113(5)
O27A W9 O21B W1 46(5)
O27B W9 O21B W1 27(5)
O21A W9 O21B W1 119(9)
O26B W9 O21B W1 -128(5)
O33B W9 O21B W1 -44(9)
O39B W9 O21B W1 -58(5)
O37A W9 O21B W1 -22(4)
O1A W1 O21B W9 -143(5)
O16B W1 O21B W9 -27(5)
O13A W1 O21B W9 43(6)
O15A W1 O21B W9 115(5)
O13B W1 O21B W9 69(7)
O16A W1 O21B W9 -46(5)
O21A W1 O21B W9 -129(8)
O15B W1 O21B W9 131(5)
O37A W1 O21B W9 23(4)
O40B W1 O21B W9 60(5)
O7A W7 O19A W3 165.2(9)
O19B W7 O19A W3 -22(3)
O31A W7 O19A W3 2(2)
O24A W7 O19A W3 -87.0(10)
O24B W7 O19A W3 -104.1(15)
O25B W7 O19A W3 51.2(14)
O25A W7 O19A W3 70.9(10)
O31B W7 O19A W3 -18(10)
O39A W7 O19A W3 -0.8(8)
O38B W7 O19A W3 -31.8(13)
O3A W3 O19A W7 -169.4(10)
O15A W3 O19A W7 21(2)
O19B W3 O19A W7 20(3)
O20A W3 O19A W7 -73.1(11)
O20B W3 O19A W7 -50.6(15)
O14A W3 O19A W7 86.5(10)
O14B W3 O19A W7 103.8(14)
O15B W3 O19A W7 56(14)
O39A W3 O19A W7 0.8(8)
O40B W3 O19A W7 32.1(12)
O6A W6 O23A W5 166.2(10)
O23B W6 O23A W5 -27(4)
O30A W6 O23A W5 -85.8(12)
O18B W6 O23A W5 52.2(14)
O24A W6 O23A W5 7(3)
O18A W6 O23A W5 73.1(11)
O30B W6 O23A W5 -102.5(15)
O24B W6 O23A W5 -3(10)
O38A W6 O23A W5 1.5(9)
O38B W6 O23A W5 -33.0(14)
O5A W5 O23A W6 -169.7(11)
O23B W5 O23A W6 28(4)
O22A W5 O23A W6 14(3)
O17B W5 O23A W6 -53.2(16)
O17A W5 O23A W6 -73.4(12)
O29A W5 O23A W6 83.5(12)
O29B W5 O23A W6 106.6(16)
O22B W5 O23A W6 70(11)
O37B W5 O23A W6 34.0(14)
O38A W5 O23A W6 -1.5(9)
O12A W12 O34A W10 166.8(12)
O36B W12 O34A W10 55.2(17)
O33A W12 O34A W10 -84.3(13)
O32B W12 O34A W10 -0E1(5)
O34B W12 O34A W10 -38(5)
O36A W12 O34A W10 72.2(12)
O33B W12 O34A W10 -105.2(16)
O32A W12 O34A W10 3(3)
O39B W12 O34A W10 -31.6(15)
O40A W12 O34A W10 0.6(10)
O10A W10 O34A W12 -171.1(11)
O34B W10 O34A W12 50(6)
O35B W10 O34A W12 -53.7(16)
O29A W10 O34A W12 11(3)
O28A W10 O34A W12 84.5(13)
O35A W10 O34A W12 -72.3(12)
O28B W10 O34A W12 102.8(15)
O29B W10 O34A W12 64(7)
O37B W10 O34A W12 33.2(15)
O40A W10 O34A W12 -0.6(10)
O3A W3 O15A W1 -133(2)
O19B W3 O15A W1 37(3)
O20A W3 O15A W1 129(2)
O20B W3 O15A W1 110(3)
O14A W3 O15A W1 -29(2)
O14B W3 O15A W1 -48(3)
O19A W3 O15A W1 36(4)
O15B W3 O15A W1 -134(6)
O39A W3 O15A W1 55(2)
O40B W3 O15A W1 23(2)
O1A W1 O15A W3 134(2)
O16B W1 O15A W3 -41(3)
O13A W1 O15A W3 28(2)
O13B W1 O15A W3 48(3)
O16A W1 O15A W3 -58(3)
O21A W1 O15A W3 -131(2)
O21B W1 O15A W3 -115(3)
O15B W1 O15A W3 133(6)
O37A W1 O15A W3 -58(2)
O40B W1 O15A W3 -23(2)
O21B W9 O27A W4 -60.7(19)
O9A W9 O27A W4 -172.2(11)
O33A W9 O27A W4 81.7(12)
O26A W9 O27A W4 1(3)
O27B W9 O27A W4 42(4)
O21A W9 O27A W4 -75.8(12)
O26B W9 O27A W4 78(7)
O33B W9 O27A W4 99.4(15)
O39B W9 O27A W4 31.6(14)
O37A W9 O27A W4 -4.4(10)
O4A W4 O27A W9 168.4(11)
O27B W4 O27A W9 -54(4)
O16B W4 O27A W9 59.2(16)
O28A W4 O27A W9 -81.7(12)
O22A W4 O27A W9 10(2)
O16A W4 O27A W9 75.3(12)
O28B W4 O27A W9 -99.8(14)
O22B W4 O27A W9 26(12)
O37B W4 O27A W9 -27.5(15)
O37A W4 O27A W9 4.4(10)
O2A W2 O18A W6 169.1(9)
O18B W2 O18A W6 -36(3)
O14A W2 O18A W6 -84.7(10)
O17B W2 O18A W6 57.3(15)
O13A W2 O18A W6 15(2)
O17A W2 O18A W6 74.9(10)
O14B W2 O18A W6 -99.1(13)
O13B W2 O18A W6 -7(11)
O38A W2 O18A W6 2.8(8)
O40B W2 O18A W6 -27.1(13)
O6A W6 O18A W2 -172.3(9)
O23B W6 O18A W2 -54.9(16)
O30A W6 O18A W2 12(3)
O18B W6 O18A W2 33(3)
O24A W6 O18A W2 82.7(10)
O23A W6 O18A W2 -75.5(10)
O30B W6 O18A W2 60(12)
O24B W6 O18A W2 97.8(14)
O38A W6 O18A W2 -2.8(8)
O38B W6 O18A W2 30.0(13)
O20B W8 O25A W7 61.2(17)
O8A W8 O25A W7 175.8(10)
O25B W8 O25A W7 -48(3)
O32A W8 O25A W7 -78.0(12)
O26A W8 O25A W7 22(2)
O20A W8 O25A W7 79.1(11)
O26B W8 O25A W7 -4(19)
O32B W8 O25A W7 -94.0(14)
O39A W8 O25A W7 7.9(9)
O39B W8 O25A W7 -25.5(14)
O7A W7 O25A W8 -175.3(11)
O19B W7 O25A W8 -60.2(15)
O31A W7 O25A W8 78.4(12)
O24A W7 O25A W8 -5(3)
O24B W7 O25A W8 34(14)
O25B W7 O25A W8 42(3)
O19A W7 O25A W8 -80.4(11)
O31B W7 O25A W8 93.1(14)
O39A W7 O25A W8 -7.9(9)
O38B W7 O25A W8 27.1(14)
O1A W1 O16A W4 170.5(11)
O16B W1 O16A W4 -33(4)
O13A W1 O16A W4 -83.1(12)
O15A W1 O16A W4 3(3)
O13B W1 O16A W4 -100.3(15)
O21A W1 O16A W4 75.7(12)
O21B W1 O16A W4 57.4(17)
O15B W1 O16A W4 34(11)
O37A W1 O16A W4 2.4(10)
O40B W1 O16A W4 -26.5(15)
O4A W4 O16A W1 -170.5(11)
O27B W4 O16A W1 -59.6(16)
O16B W4 O16A W1 39(4)
O28A W4 O16A W1 1(3)
O22A W4 O16A W1 83.1(12)
O27A W4 O16A W1 -73.4(12)
O28B W4 O16A W1 65(9)
O22B W4 O16A W1 101.9(16)
O37B W4 O16A W1 31.2(14)
O37A W4 O16A W1 -2.4(10)
N4A Cu1A N1A C1A -30.4(17)
N2A Cu1A N1A C1A 157.5(16)
N3A Cu1A N1A C1A -135.3(16)
O2A Cu1A N1A C1A 54.8(16)
N4A Cu1A N1A C5A 150.0(12)
N2A Cu1A N1A C5A -22.1(12)
N3A Cu1A N1A C5A 45.1(19)
O2A Cu1A N1A C5A -124.8(12)
N4A Cu1A N3A C9A -31.6(11)
N1A Cu1A N3A C9A 79.6(17)
N2A Cu1A N3A C9A 146.3(12)
O2A Cu1A N3A C9A -111.6(11)
N4A Cu1A N3A C8A -152.6(11)
N1A Cu1A N3A C8A -41.4(18)
N2A Cu1A N3A C8A 25.3(11)
O2A Cu1A N3A C8A 127.4(10)
N4A Cu1A N3A C16A 87.6(12)
N1A Cu1A N3A C16A -161.2(12)
N2A Cu1A N3A C16A -94.5(12)
O2A Cu1A N3A C16A 7.6(13)
O40B Si1 O38A W2 -2.4(15)
O40A Si1 O38A W2 178.2(8)
O37A Si1 O38A W2 -59.6(11)
O39A Si1 O38A W2 57.0(11)
O38B Si1 O38A W2 121.5(16)
O37B Si1 O38A W2 -121.1(15)
O39B Si1 O38A W2 -18E1(10)
O40B Si1 O38A W6 -125.7(16)
O40A Si1 O38A W6 54.9(11)
O37A Si1 O38A W6 177.1(9)
O39A Si1 O38A W6 -66.3(11)
O38B Si1 O38A W6 -1.8(14)
O37B Si1 O38A W6 115.6(15)
O39B Si1 O38A W6 6E1(7)
O40B Si1 O38A W5 116.7(16)
O40A Si1 O38A W5 -62.6(11)
O37A Si1 O38A W5 59.6(11)
O39A Si1 O38A W5 176.1(9)
O38B Si1 O38A W5 -119.3(15)
O37B Si1 O38A W5 -2.0(13)
O39B Si1 O38A W5 -6E1(7)
O2A W2 O38A Si1 173.4(13)
O18B W2 O38A Si1 -120.3(16)
O14A W2 O38A Si1 -44.0(11)
O17B W2 O38A Si1 116.3(18)
O13A W2 O38A Si1 47.8(10)
O18A W2 O38A Si1 -136.9(11)
O17A W2 O38A Si1 133.5(11)
O14B W2 O38A Si1 -37.8(14)
O13B W2 O38A Si1 42.1(13)
O40B W2 O38A Si1 2.0(12)
O2A W2 O38A W6 -51.8(19)
O18B W2 O38A W6 14.5(12)
O14A W2 O38A W6 90.8(7)
O17B W2 O38A W6 -108.9(15)
O13A W2 O38A W6 -177.4(7)
O18A W2 O38A W6 -2.1(6)
O17A W2 O38A W6 -91.7(7)
O14B W2 O38A W6 97.0(10)
O13B W2 O38A W6 176.9(10)
O40B W2 O38A W6 136.8(13)
O2A W2 O38A W5 42(2)
O18B W2 O38A W5 108.5(13)
O14A W2 O38A W5 -175.2(7)
O17B W2 O38A W5 -14.8(15)
O13A W2 O38A W5 -83.3(7)
O18A W2 O38A W5 92.0(7)
O17A W2 O38A W5 2.4(6)
O14B W2 O38A W5 -168.9(10)
O13B W2 O38A W5 -89.1(10)
O40B W2 O38A W5 -129.1(13)
O6A W6 O38A Si1 172.4(15)
O23B W6 O38A Si1 -119.2(19)
O30A W6 O38A Si1 -37.5(11)
O18B W6 O38A Si1 121.5(16)
O24A W6 O38A Si1 51.2(10)
O23A W6 O38A Si1 -131.2(11)
O18A W6 O38A Si1 137.1(11)
O30B W6 O38A Si1 -37.1(15)
O24B W6 O38A Si1 48.2(14)
O38B W6 O38A Si1 1.5(13)
O6A W6 O38A W2 37(2)
O23B W6 O38A W2 105.8(16)
O30A W6 O38A W2 -172.6(7)
O18B W6 O38A W2 -13.6(12)
O24A W6 O38A W2 -83.9(7)
O23A W6 O38A W2 93.7(7)
O18A W6 O38A W2 2.1(6)
O30B W6 O38A W2 -172.2(11)
O24B W6 O38A W2 -86.9(11)
O38B W6 O38A W2 -133.5(13)
O6A W6 O38A W5 -57(2)
O23B W6 O38A W5 11.1(15)
O30A W6 O38A W5 92.7(7)
O18B W6 O38A W5 -108.3(13)
O24A W6 O38A W5 -178.6(7)
O23A W6 O38A W5 -1.0(6)
O18A W6 O38A W5 -92.7(6)
O30B W6 O38A W5 93.1(12)
O24B W6 O38A W5 178.4(10)
O38B W6 O38A W5 131.8(13)
O5A W5 O38A Si1 172.2(17)
O23B W5 O38A Si1 120.0(19)
O22A W5 O38A Si1 -41.6(10)
O17B W5 O38A Si1 -118.0(17)
O17A W5 O38A Si1 -135.1(11)
O29A W5 O38A Si1 46.7(10)
O29B W5 O38A Si1 46.1(15)
O23A W5 O38A Si1 132.4(11)
O22B W5 O38A Si1 -40.1(15)
O37B W5 O38A Si1 1.8(12)
O5A W5 O38A W2 -55(2)
O23B W5 O38A W2 -107.4(17)
O22A W5 O38A W2 91.0(7)
O17B W5 O38A W2 14.6(14)
O17A W5 O38A W2 -2.5(7)
O29A W5 O38A W2 179.3(7)
O29B W5 O38A W2 178.6(12)
O23A W5 O38A W2 -95.0(7)
O22B W5 O38A W2 92.4(13)
O37B W5 O38A W2 134.4(13)
O5A W5 O38A W6 41(2)
O23B W5 O38A W6 -11.3(16)
O22A W5 O38A W6 -173.0(7)
O17B W5 O38A W6 110.6(15)
O17A W5 O38A W6 93.5(7)
O29A W5 O38A W6 -84.7(7)
O29B W5 O38A W6 -85.3(13)
O23A W5 O38A W6 1.0(6)
O22B W5 O38A W6 -171.5(12)
O37B W5 O38A W6 -129.6(13)
N4A Cu1A N2A C15A 135(2)
N1A Cu1A N2A C15A -80.5(13)
N3A Cu1A N2A C15A 125.7(13)
O2A Cu1A N2A C15A 10.5(13)
N4A Cu1A N2A C7A 11(3)
N1A Cu1A N2A C7A 155.3(13)
N3A Cu1A N2A C7A 1.4(12)
O2A Cu1A N2A C7A -113.8(12)
N4A Cu1A N2A C6A -109(3)
N1A Cu1A N2A C6A 35.5(11)
N3A Cu1A N2A C6A -118.3(11)
O2A Cu1A N2A C6A 126.5(11)
N1A Cu1A N4A C10A -133.6(12)
N2A Cu1A N4A C10A 9(3)
N3A Cu1A N4A C10A 18.6(12)
O2A Cu1A N4A C10A 135.5(12)
N1A Cu1A N4A C14A 47.7(15)
N2A Cu1A N4A C14A -169(2)
N3A Cu1A N4A C14A -160.1(15)
O2A Cu1A N4A C14A -43.2(14)
O3A W3 O20A W8 168.3(11)
O15A W3 O20A W8 -84.2(12)
O19B W3 O20A W8 52.9(15)
O20B W3 O20A W8 -28(3)
O14A W3 O20A W8 7(3)
O14B W3 O20A W8 -3E1(2)
O19A W3 O20A W8 73.5(11)
O15B W3 O20A W8 -102.4(15)
O39A W3 O20A W8 1.4(9)
O40B W3 O20A W8 -30.0(14)
O20B W8 O20A W3 39(4)
O8A W8 O20A W3 -169.5(10)
O25B W8 O20A W3 -54.9(16)
O32A W8 O20A W3 9(3)
O26A W8 O20A W3 84.7(12)
O25A W8 O20A W3 -74.0(11)
O26B W8 O20A W3 102.9(14)
O32B W8 O20A W3 64(6)
O39A W8 O20A W3 -1.4(9)
O39B W8 O20A W3 33.4(14)
O40B Si1 O39A W3 -0.2(15)
O40A Si1 O39A W3 176.1(9)
O37A Si1 O39A W3 55.0(13)
O38B Si1 O39A W3 -126.3(16)
O38A Si1 O39A W3 -62.3(12)
O37B Si1 O39A W3 -2E1(3)
O39B Si1 O39A W3 118.6(15)
O40B Si1 O39A W8 -121.4(17)
O40A Si1 O39A W8 55.0(12)
O37A Si1 O39A W8 -66.2(11)
O38B Si1 O39A W8 112.5(15)
O38A Si1 O39A W8 176.5(9)
O37B Si1 O39A W8 -14E1(3)
O39B Si1 O39A W8 -2.6(13)
O40B Si1 O39A W7 123.0(17)
O40A Si1 O39A W7 -60.6(12)
O37A Si1 O39A W7 178.3(9)
O38B Si1 O39A W7 -3.0(14)
O38A Si1 O39A W7 61.0(11)
O37B Si1 O39A W7 11E1(3)
O39B Si1 O39A W7 -118.1(15)
O3A W3 O39A Si1 172(2)
O15A W3 O39A Si1 -39.0(12)
O19B W3 O39A Si1 125.3(17)
O20A W3 O39A Si1 -133.3(13)
O20B W3 O39A Si1 -119.7(19)
O14A W3 O39A Si1 48.8(11)
O14B W3 O39A Si1 45.0(15)
O19A W3 O39A Si1 133.5(12)
O15B W3 O39A Si1 -42.0(16)
O40B W3 O39A Si1 0.2(13)
O3A W3 O39A W8 -56(3)
O15A W3 O39A W8 93.2(7)
O19B W3 O39A W8 -102.4(13)
O20A W3 O39A W8 -1.0(7)
O20B W3 O39A W8 12.5(14)
O14A W3 O39A W8 -178.9(7)
O14B W3 O39A W8 177.3(10)
O19A W3 O39A W8 -94.2(7)
O15B W3 O39A W8 90.3(12)
O40B W3 O39A W8 132.5(14)
O3A W3 O39A W7 37(3)
O15A W3 O39A W7 -173.2(7)
O19B W3 O39A W7 -8.8(12)
O20A W3 O39A W7 92.6(8)
O20B W3 O39A W7 106.2(15)
O14A W3 O39A W7 -85.3(7)
O14B W3 O39A W7 -89.1(11)
O19A W3 O39A W7 -0.6(6)
O15B W3 O39A W7 -176.1(11)
O40B W3 O39A W7 -133.9(14)
O20B W8 O39A Si1 121(2)
O8A W8 O39A Si1 -179.4(15)
O25B W8 O39A Si1 -111.8(18)
O32A W8 O39A Si1 -39.6(11)
O26A W8 O39A Si1 51.3(11)
O25A W8 O39A Si1 -134.7(12)
O20A W8 O39A Si1 136.6(12)
O26B W8 O39A Si1 44.6(14)
O32B W8 O39A Si1 -34.1(14)
O39B W8 O39A Si1 2.3(12)
O20B W8 O39A W3 -14.3(17)
O8A W8 O39A W3 45(2)
O25B W8 O39A W3 112.6(16)
O32A W8 O39A W3 -175.2(7)
O26A W8 O39A W3 -84.3(7)
O25A W8 O39A W3 89.7(7)
O20A W8 O39A W3 1.0(6)
O26B W8 O39A W3 -91.0(10)
O32B W8 O39A W3 -169.7(10)
O39B W8 O39A W3 -133.3(13)
O20B W8 O39A W7 -109.3(17)
O8A W8 O39A W7 -50(2)
O25B W8 O39A W7 17.6(15)
O32A W8 O39A W7 89.8(7)
O26A W8 O39A W7 -179.3(7)
O25A W8 O39A W7 -5.4(6)
O20A W8 O39A W7 -94.1(7)
O26B W8 O39A W7 174.0(10)
O32B W8 O39A W7 95.3(10)
O39B W8 O39A W7 131.7(13)
O7A W7 O39A Si1 176.1(14)
O19B W7 O39A Si1 -127.2(18)
O31A W7 O39A Si1 44.9(11)
O24A W7 O39A Si1 -44.9(11)
O24B W7 O39A Si1 -42.1(15)
O25B W7 O39A Si1 112.9(17)
O25A W7 O39A Si1 134.1(12)
O19A W7 O39A Si1 -136.2(11)
O31B W7 O39A Si1 41.8(14)
O38B W7 O39A Si1 2.7(12)
O7A W7 O39A W3 -47(2)
O19B W7 O39A W3 9.6(13)
O31A W7 O39A W3 -178.3(7)
O24A W7 O39A W3 91.9(7)
O24B W7 O39A W3 94.7(12)
O25B W7 O39A W3 -110.3(14)
O25A W7 O39A W3 -89.0(7)
O19A W7 O39A W3 0.6(6)
O31B W7 O39A W3 178.7(10)
O38B W7 O39A W3 139.5(13)
O7A W7 O39A W8 47(2)
O19B W7 O39A W8 104.0(15)
O31A W7 O39A W8 -83.9(7)
O24A W7 O39A W8 -173.7(7)
O24B W7 O39A W8 -170.9(11)
O25B W7 O39A W8 -15.9(13)
O25A W7 O39A W8 5.3(6)
O19A W7 O39A W8 95.0(7)
O31B W7 O39A W8 -87.0(10)
O38B W7 O39A W8 -126.1(13)
O20B W8 O32A W12 41(3)
O8A W8 O32A W12 -126(2)
O25B W8 O32A W12 123(3)
O26A W8 O32A W12 -19(2)
O25A W8 O32A W12 136(2)
O20A W8 O32A W12 56(3)
O26B W8 O32A W12 -41(2)
O32B W8 O32A W12 -99(4)
O39A W8 O32A W12 65(2)
O39B W8 O32A W12 25(2)
O12A W12 O32A W8 128(2)
O36B W12 O32A W8 -124(3)
O33A W12 O32A W8 20(2)
O34A W12 O32A W8 -69(3)
O32B W12 O32A W8 111(4)
O34B W12 O32A W8 -51(3)
O36A W12 O32A W8 -139(2)
O33B W12 O32A W8 40(2)
O39B W12 O32A W8 -26(2)
O40A W12 O32A W8 -67(2)
O40B Si1 O40A W12 1E1(2)
O37A Si1 O40A W12 56.7(12)
O39A Si1 O40A W12 -63.0(12)
O38B Si1 O40A W12 -123.1(16)
O38A Si1 O40A W12 178.2(8)
O37B Si1 O40A W12 117.7(15)
O39B Si1 O40A W12 -1.7(13)
O40B Si1 O40A W11 13E1(2)
O37A Si1 O40A W11 178.5(9)
O39A Si1 O40A W11 58.9(12)
O38B Si1 O40A W11 -1.3(14)
O38A Si1 O40A W11 -60.0(11)
O37B Si1 O40A W11 -120.5(15)
O39B Si1 O40A W11 120.1(15)
O40B Si1 O40A W10 -11E1(2)
O37A Si1 O40A W10 -64.0(12)
O39A Si1 O40A W10 176.3(9)
O38B Si1 O40A W10 116.2(16)
O38A Si1 O40A W10 57.4(11)
O37B Si1 O40A W10 -3.0(14)
O39B Si1 O40A W10 -122.5(15)
O12A W12 O40A Si1 172(2)
O36B W12 O40A Si1 125.4(18)
O33A W12 O40A Si1 -39.5(11)
O34A W12 O40A Si1 -133.4(12)
O32B W12 O40A Si1 46.5(15)
O34B W12 O40A Si1 -121(2)
O36A W12 O40A Si1 132.9(12)
O33B W12 O40A Si1 -43.3(15)
O32A W12 O40A Si1 47.5(10)
O39B W12 O40A Si1 1.6(13)
O12A W12 O40A W11 38(2)
O36B W12 O40A W11 -8.8(14)
O33A W12 O40A W11 -173.6(7)
O34A W12 O40A W11 92.4(8)
O32B W12 O40A W11 -87.7(11)
O34B W12 O40A W11 104.7(18)
O36A W12 O40A W11 -1.3(6)
O33B W12 O40A W11 -177.5(12)
O32A W12 O40A W11 -86.7(6)
O39B W12 O40A W11 -132.5(13)
O12A W12 O40A W10 -55(2)
O36B W12 O40A W10 -101.6(15)
O33A W12 O40A W10 93.5(7)
O34A W12 O40A W10 -0.4(7)
O32B W12 O40A W10 179.5(11)
O34B W12 O40A W10 11.8(17)
O36A W12 O40A W10 -94.1(7)
O33B W12 O40A W10 89.7(12)
O32A W12 O40A W10 -179.5(7)
O39B W12 O40A W10 134.7(13)
O11A W11 O40A Si1 179.0(16)
O36B W11 O40A Si1 -126.3(18)
O35B W11 O40A Si1 115.9(16)
O30A W11 O40A Si1 44.9(10)
O31A W11 O40A Si1 -41.3(10)
O31B W11 O40A Si1 -39.7(14)
O35A W11 O40A Si1 133.2(11)
O36A W11 O40A Si1 -134.0(11)
O30B W11 O40A Si1 45.6(14)
O38B W11 O40A Si1 1.2(13)
O11A W11 O40A W12 -46(2)
O36B W11 O40A W12 9.0(14)
O35B W11 O40A W12 -108.8(13)
O30A W11 O40A W12 -179.7(7)
O31A W11 O40A W12 94.0(7)
O31B W11 O40A W12 95.6(11)
O35A W11 O40A W12 -91.5(7)
O36A W11 O40A W12 1.3(6)
O30B W11 O40A W12 -179.1(11)
O38B W11 O40A W12 136.5(14)
O11A W11 O40A W10 48(2)
O36B W11 O40A W10 102.6(15)
O35B W11 O40A W10 -15.1(12)
O30A W11 O40A W10 -86.1(7)
O31A W11 O40A W10 -172.4(7)
O31B W11 O40A W10 -170.8(11)
O35A W11 O40A W10 2.1(6)
O36A W11 O40A W10 94.9(7)
O30B W11 O40A W10 -85.5(11)
O38B W11 O40A W10 -129.8(14)
O10A W10 O40A Si1 170.1(16)
O34B W10 O40A Si1 122(2)
O35B W10 O40A Si1 -115.8(17)
O29A W10 O40A Si1 -40.1(11)
O28A W10 O40A Si1 50.0(10)
O35A W10 O40A Si1 -133.7(11)
O34A W10 O40A Si1 135.1(12)
O28B W10 O40A Si1 45.9(13)
O29B W10 O40A Si1 -36.0(15)
O37B W10 O40A Si1 2.7(13)
O10A W10 O40A W12 35(2)
O34B W10 O40A W12 -12.6(18)
O35B W10 O40A W12 109.5(14)
O29A W10 O40A W12 -174.8(7)
O28A W10 O40A W12 -84.7(7)
O35A W10 O40A W12 91.6(7)
O34A W10 O40A W12 0.4(6)
O28B W10 O40A W12 -88.8(10)
O29B W10 O40A W12 -170.6(11)
O37B W10 O40A W12 -131.9(13)
O10A W10 O40A W11 -58(2)
O34B W10 O40A W11 -106.3(19)
O35B W10 O40A W11 15.8(13)
O29A W10 O40A W11 91.5(7)
O28A W10 O40A W11 -178.5(7)
O35A W10 O40A W11 -2.1(6)
O34A W10 O40A W11 -93.3(7)
O28B W10 O40A W11 177.5(10)
O29B W10 O40A W11 95.6(11)
O37B W10 O40A W11 134.3(13)
O11A W11 O36A W12 164.6(10)
O36B W11 O36A W12 -24(4)
O35B W11 O36A W12 50.6(15)
O30A W11 O36A W12 -4(3)
O31A W11 O36A W12 -87.0(11)
O31B W11 O36A W12 -105.3(15)
O35A W11 O36A W12 69.6(11)
O30B W11 O36A W12 -6(12)
O38B W11 O36A W12 -33.3(14)
O40A W11 O36A W12 -1.9(9)
O12A W12 O36A W11 -167.6(11)
O36B W12 O36A W11 23(4)
O33A W12 O36A W11 21(2)
O34A W12 O36A W11 -70.6(12)
O32B W12 O36A W11 107.9(15)
O34B W12 O36A W11 -54.6(18)
O33B W12 O36A W11 70(18)
O32A W12 O36A W11 85.4(11)
O39B W12 O36A W11 36.0(14)
O40A W12 O36A W11 1.9(9)
N1B Cu1B N4B C10B -133.8(13)
N3B Cu1B N4B C10B 18.8(13)
N2B Cu1B N4B C10B -4(4)
O1W Cu1B N4B C10B 120.8(13)
N1B Cu1B N4B C14B 49.4(17)
N3B Cu1B N4B C14B -158.0(17)
N2B Cu1B N4B C14B 179(3)
O1W Cu1B N4B C14B -56.1(17)
N4B Cu1B N3B C9B -31.7(11)
N1B Cu1B N3B C9B 76.4(18)
N2B Cu1B N3B C9B 143.8(12)
O1W Cu1B N3B C9B -122.8(11)
N4B Cu1B N3B C16B 90.1(14)
N1B Cu1B N3B C16B -161.8(14)
N2B Cu1B N3B C16B -94.4(14)
O1W Cu1B N3B C16B -1.0(14)
N4B Cu1B N3B C8B -152.0(12)
N1B Cu1B N3B C8B -44(2)
N2B Cu1B N3B C8B 23.5(12)
O1W Cu1B N3B C8B 116.9(12)
O20B W8 O26A W9 -124(3)
O8A W8 O26A W9 125.7(19)
O25B W8 O26A W9 -45(3)
O32A W8 O26A W9 19(2)
O25A W8 O26A W9 -81(3)
O20A W8 O26A W9 -138(2)
O26B W8 O26A W9 95(3)
O32B W8 O26A W9 38(2)
O39A W8 O26A W9 -68(2)
O39B W8 O26A W9 -23.7(19)
O21B W9 O26A W8 124(3)
O9A W9 O26A W8 -126.6(19)
O33A W9 O26A W8 -20(2)
O27A W9 O26A W8 60(3)
O27B W9 O26A W8 41(3)
O21A W9 O26A W8 136(2)
O26B W9 O26A W8 -97(3)
O33B W9 O26A W8 -37(2)
O39B W9 O26A W8 23.9(19)
O37A W9 O26A W8 66(2)
C10A N4A C14A C13A 3(2)
Cu1A N4A C14A C13A -178.6(12)
O2A W2 O14A W3 -130(2)
O18B W2 O14A W3 116(2)
O17B W2 O14A W3 34(3)
O13A W2 O14A W3 -24(2)
O18A W2 O14A W3 133(2)
O17A W2 O14A W3 54(4)
O14B W2 O14A W3 -99(4)
O13B W2 O14A W3 -41(2)
O38A W2 O14A W3 61(2)
O40B W2 O14A W3 23.5(19)
O3A W3 O14A W2 132(2)
O15A W3 O14A W2 25(2)
O19B W3 O14A W2 -115(2)
O20A W3 O14A W2 -67(3)
O20B W3 O14A W2 -48(3)
O14B W3 O14A W2 107(4)
O19A W3 O14A W2 -135(2)
O15B W3 O14A W2 42(2)
O39A W3 O14A W2 -62(2)
O40B W3 O14A W2 -24(2)
N4A C14A C13A C12A 0(3)
C8A N3A C9A C10A 153.5(15)
C16A N3A C9A C10A -80.2(18)
Cu1A N3A C9A C10A 39.2(16)
O7A W7 O24A W6 -129(2)
O19B W7 O24A W6 117(2)
O31A W7 O24A W6 -22(2)
O24B W7 O24A W6 -108(5)
O25B W7 O24A W6 36(3)
O25A W7 O24A W6 62(3)
O19A W7 O24A W6 136(2)
O31B W7 O24A W6 -38(2)
O39A W7 O24A W6 64(2)
O38B W7 O24A W6 23(2)
O6A W6 O24A W7 130(2)
O23B W6 O24A W7 -54(3)
O30A W6 O24A W7 22(2)
O18B W6 O24A W7 -120(2)
O23A W6 O24A W7 -72(3)
O18A W6 O24A W7 -138(2)
O30B W6 O24A W7 40(2)
O24B W6 O24A W7 104(5)
O38A W6 O24A W7 -66(2)
O38B W6 O24A W7 -23(2)
O4A W4 O28A W10 -125(2)
O27B W4 O28A W10 128(3)
O16B W4 O28A W10 47(3)
O22A W4 O28A W10 -17(2)
O27A W4 O28A W10 137(2)
O16A W4 O28A W10 64(3)
O28B W4 O28A W10 -98(4)
O22B W4 O28A W10 -37(2)
O37B W4 O28A W10 27.5(19)
O37A W4 O28A W10 67(2)
O10A W10 O28A W4 126(2)
O34B W10 O28A W4 -130(3)
O35B W10 O28A W4 -51(3)
O29A W10 O28A W4 17(2)
O35A W10 O28A W4 -77(3)
O34A W10 O28A W4 -139(2)
O28B W10 O28A W4 100(4)
O29B W10 O28A W4 38(2)
O37B W10 O28A W4 -28(2)
O40A W10 O28A W4 -69(2)
C1A C2A C3A C4A -1(3)
O5A W5 O22A W4 -128(2)
O23B W5 O22A W4 41(3)
O17B W5 O22A W4 119(3)
O17A W5 O22A W4 134(2)
O29A W5 O22A W4 -21(2)
O29B W5 O22A W4 -45(2)
O23A W5 O22A W4 48(3)
O22B W5 O22A W4 -113(5)
O37B W5 O22A W4 24(2)
O38A W5 O22A W4 63(2)
O4A W4 O22A W5 132(2)
O27B W4 O22A W5 -43(3)
O16B W4 O22A W5 -122(3)
O28A W4 O22A W5 21(2)
O27A W4 O22A W5 -70(3)
O16A W4 O22A W5 -135(2)
O28B W4 O22A W5 43(2)
O22B W4 O22A W5 115(5)
O37B W4 O22A W5 -24(2)
O37A W4 O22A W5 -65(2)
N4B Cu1B N1B C1B -27.7(17)
N3B Cu1B N1B C1B -129.9(17)
N2B Cu1B N1B C1B 161.3(17)
O1W Cu1B N1B C1B 69.5(16)
N4B Cu1B N1B C5B 147.8(12)
N3B Cu1B N1B C5B 46(2)
N2B Cu1B N1B C5B -23.2(13)
O1W Cu1B N1B C5B -115.0(12)
N4B Cu1B N2B C15B 145(3)
N1B Cu1B N2B C15B -83.4(14)
N3B Cu1B N2B C15B 122.3(14)
O1W Cu1B N2B C15B 20.2(14)
N4B Cu1B N2B C6B -92(3)
N1B Cu1B N2B C6B 39.3(11)
N3B Cu1B N2B C6B -114.9(11)
O1W Cu1B N2B C6B 142.9(11)
N4B Cu1B N2B C7B 23(4)
N1B Cu1B N2B C7B 154.2(12)
N3B Cu1B N2B C7B -0.1(12)
O1W Cu1B N2B C7B -102.2(12)
C5B N1B C1B C2B 1(2)
Cu1B N1B C1B C2B 176.5(13)
O6A W6 O30A W11 -134(2)
O23B W6 O30A W11 110(3)
O18B W6 O30A W11 30(3)
O24A W6 O30A W11 -28(3)
O23A W6 O30A W11 128(3)
O18A W6 O30A W11 42(4)
O30B W6 O30A W11 -123(6)
O24B W6 O30A W11 -45(3)
O38A W6 O30A W11 56(2)
O38B W6 O30A W11 20(2)
O11A W11 O30A W6 136(2)
O36B W11 O30A W6 -46(3)
O35B W11 O30A W6 -115(3)
O31A W11 O30A W6 28(3)
O31B W11 O30A W6 48(3)
O35A W11 O30A W6 -129(3)
O36A W11 O30A W6 -55(4)
O30B W11 O30A W6 124(6)
O38B W11 O30A W6 -21(2)
O40A W11 O30A W6 -58(2)
C15B N2B C6B C5B 77.7(19)
C7B N2B C6B C5B -160.9(15)
Cu1B N2B C6B C5B -48.5(15)
C1B N1B C5B C4B -4(3)
Cu1B N1B C5B C4B -179.8(15)
C1B N1B C5B C6B 176.6(15)
Cu1B N1B C5B C6B 0.3(19)
N2B C6B C5B N1B 34(2)
N2B C6B C5B C4B -146.2(17)
C16B N3B C9B C10B -83.9(18)
C8B N3B C9B C10B 152.2(15)
Cu1B N3B C9B C10B 38.5(16)
O12A W12 O33B W9 -159.1(19)
O36B W12 O33B W9 2(6)
O33A W12 O33B W9 20(2)
O34A W12 O33B W9 104.1(18)
O32B W12 O33B W9 -74(2)
O34B W12 O33B W9 88(2)
O36A W12 O33B W9 -4E1(2)
O32A W12 O33B W9 -51.8(19)
O39B W12 O33B W9 -1.8(16)
O40A W12 O33B W9 31(2)
O21B W9 O33B W12 -14(6)
O9A W9 O33B W12 161.4(19)
O33A W9 O33B W12 -24(3)
O26A W9 O33B W12 53.1(19)
O27A W9 O33B W12 -103.1(19)
O27B W9 O33B W12 -87(2)
O21A W9 O33B W12 -58(11)
O26B W9 O33B W12 74(2)
O39B W9 O33B W12 1.8(16)
O37A W9 O33B W12 -32(2)
C5A N1A C1A C2A -6(3)
Cu1A N1A C1A C2A 174.6(13)
C3A C2A C1A N1A 4(3)
O40B Si1 O37A W1 -3.9(15)
O40A Si1 O37A W1 179.1(9)
O39A Si1 O37A W1 -59.5(12)
O38B Si1 O37A W1 -17E1(10)
O38A Si1 O37A W1 56.3(12)
O37B Si1 O37A W1 117.9(16)
O39B Si1 O37A W1 -124.7(16)
O40B Si1 O37A W9 117.9(17)
O40A Si1 O37A W9 -59.2(12)
O39A Si1 O37A W9 62.2(12)
O38B Si1 O37A W9 -5E1(6)
O38A Si1 O37A W9 178.0(9)
O37B Si1 O37A W9 -120.4(16)
O39B Si1 O37A W9 -3.0(14)
O40B Si1 O37A W4 -125.1(17)
O40A Si1 O37A W4 57.8(12)
O39A Si1 O37A W4 179.3(9)
O38B Si1 O37A W4 7E1(6)
O38A Si1 O37A W4 -64.9(12)
O37B Si1 O37A W4 -3.3(14)
O39B Si1 O37A W4 114.1(15)
O1A W1 O37A Si1 177.0(19)
O16B W1 O37A Si1 -121.6(18)
O13A W1 O37A Si1 -42.1(11)
O15A W1 O37A Si1 45.7(12)
O13B W1 O37A Si1 -37.0(15)
O16A W1 O37A Si1 -134.4(13)
O21A W1 O37A Si1 134.3(13)
O21B W1 O37A Si1 125.4(19)
O15B W1 O37A Si1 49.2(15)
O40B W1 O37A Si1 3.3(13)
O1A W1 O37A W9 43(3)
O16B W1 O37A W9 104.8(15)
O13A W1 O37A W9 -175.7(7)
O15A W1 O37A W9 -87.8(7)
O13B W1 O37A W9 -170.6(11)
O16A W1 O37A W9 92.0(8)
O21A W1 O37A W9 0.8(7)
O21B W1 O37A W9 -8.2(15)
O15B W1 O37A W9 -84.4(11)
O40B W1 O37A W9 -130.2(14)
O1A W1 O37A W4 -50(3)
O16B W1 O37A W4 11.1(14)
O13A W1 O37A W4 90.6(7)
O15A W1 O37A W4 178.4(7)
O13B W1 O37A W4 95.7(11)
O16A W1 O37A W4 -1.7(7)
O21A W1 O37A W4 -93.0(8)
O21B W1 O37A W4 -101.9(16)
O15B W1 O37A W4 -178.1(11)
O40B W1 O37A W4 136.0(14)
O21B W9 O37A Si1 -126(2)
O9A W9 O37A Si1 176.1(16)
O33A W9 O37A Si1 44.3(11)
O26A W9 O37A Si1 -44.7(11)
O27A W9 O37A Si1 133.1(13)
O27B W9 O37A Si1 117.3(17)
O21A W9 O37A Si1 -136.0(13)
O26B W9 O37A Si1 -37.5(15)
O33B W9 O37A Si1 47.0(15)
O39B W9 O37A Si1 2.7(12)
O21B W9 O37A W1 9.7(17)
O9A W9 O37A W1 -49(2)
O33A W9 O37A W1 179.6(7)
O26A W9 O37A W1 90.6(7)
O27A W9 O37A W1 -91.6(8)
O27B W9 O37A W1 -107.4(14)
O21A W9 O37A W1 -0.7(7)
O26B W9 O37A W1 97.7(10)
O33B W9 O37A W1 -177.7(11)
O39B W9 O37A W1 138.0(13)
O21B W9 O37A W4 104.2(18)
O9A W9 O37A W4 46(2)
O33A W9 O37A W4 -85.8(7)
O26A W9 O37A W4 -174.8(7)
O27A W9 O37A W4 2.9(7)
O27B W9 O37A W4 -12.8(13)
O21A W9 O37A W4 93.9(8)
O26B W9 O37A W4 -167.7(10)
O33B W9 O37A W4 -83.1(11)
O39B W9 O37A W4 -127.4(13)
O4A W4 O37A Si1 173.6(14)
O27B W4 O37A Si1 -116.3(18)
O16B W4 O37A Si1 123.1(19)
O28A W4 O37A Si1 -42.0(11)
O22A W4 O37A Si1 48.9(11)
O27A W4 O37A Si1 -133.6(12)
O16A W4 O37A Si1 136.6(12)
O28B W4 O37A Si1 -36.3(15)
O22B W4 O37A Si1 48.8(16)
O37B W4 O37A Si1 3.0(12)
O4A W4 O37A W1 39(2)
O27B W4 O37A W1 108.7(15)
O16B W4 O37A W1 -11.8(15)
O28A W4 O37A W1 -176.9(7)
O22A W4 O37A W1 -86.0(7)
O27A W4 O37A W1 91.5(7)
O16A W4 O37A W1 1.6(7)
O28B W4 O37A W1 -171.3(10)
O22B W4 O37A W1 -86.2(13)
O37B W4 O37A W1 -131.9(13)
O4A W4 O37A W9 -56(2)
O27B W4 O37A W9 14.4(14)
O16B W4 O37A W9 -106.2(16)
O28A W4 O37A W9 88.7(7)
O22A W4 O37A W9 179.6(7)
O27A W4 O37A W9 -2.9(6)
O16A W4 O37A W9 -92.7(8)
O28B W4 O37A W9 94.4(11)
O22B W4 O37A W9 179.5(12)
O37B W4 O37A W9 133.7(13)
C9A N3A C8A C7A -162.3(15)
C16A N3A C8A C7A 72.0(19)
Cu1A N3A C8A C7A -47.5(16)
C14A N4A C10A C11A -4(3)
Cu1A N4A C10A C11A 177.6(14)
C14A N4A C10A C9A 178.1(15)
Cu1A N4A C10A C9A -1(2)
C12A C11A C10A N4A 1(3)
C12A C11A C10A C9A 179.3(17)
N3A C9A C10A N4A -27(2)
N3A C9A C10A C11A 154.7(17)
C10B N4B C14B C13B 1(3)
Cu1B N4B C14B C13B 177.5(16)
C15B N2B C7B C8B -152.4(17)
C6B N2B C7B C8B 85(2)
Cu1B N2B C7B C8B -25.1(19)
N1B C5B C4B C3B 4(3)
C6B C5B C4B C3B -176.4(16)
C2B C3B C4B C5B -1(3)
C14B N4B C10B C11B 3(3)
Cu1B N4B C10B C11B -174.1(17)
C14B N4B C10B C9B 175.9(16)
Cu1B N4B C10B C9B -1(2)
N3B C9B C10B N4B -25(2)
N3B C9B C10B C11B 148.0(19)
N2B C7B C8B N3B 48(2)
C9B N3B C8B C7B -159.7(16)
C16B N3B C8B C7B 76(2)
Cu1B N3B C8B C7B -43.6(18)
C2A C3A C4A C5A 0(3)
C14A C13A C12A C11A -3(3)
C10A C11A C12A C13A 2(3)
C15A N2A C6A C5A 75.4(19)
C7A N2A C6A C5A -160.6(16)
Cu1A N2A C6A C5A -44.0(16)
C4B C3B C2B C1B -1(3)
N1B C1B C2B C3B 1(3)
C1A N1A C5A C4A 5(3)
Cu1A N1A C5A C4A -175.7(14)
C1A N1A C5A C6A -178.5(16)
Cu1A N1A C5A C6A 1.2(19)
C3A C4A C5A N1A -2(3)
C3A C4A C5A C6A -178.5(18)
N2A C6A C5A N1A 30(2)
N2A C6A C5A C4A -153.2(18)
C15A N2A C7A C8A -153.5(16)
C6A N2A C7A C8A 84.4(19)
Cu1A N2A C7A C8A -28.3(18)
N3A C8A C7A N2A 52(2)
N4B C10B C11B C12B -4(3)
C9B C10B C11B C12B -176.4(19)
C13B C12B C11B C10B 1(3)
C11B C12B C13B C14B 2(4)
N4B C14B C13B C12B -3(4)
O40B Si1 O37B W4 60(2)
O40A Si1 O37B W4 -116.7(19)
O37A Si1 O37B W4 3.3(14)
O39A Si1 O37B W4 8E1(3)
O38B Si1 O37B W4 -175.4(17)
O38A Si1 O37B W4 122.0(19)
O39B Si1 O37B W4 -59(2)
O40B Si1 O37B W10 179.4(18)
O40A Si1 O37B W10 3.0(13)
O37A Si1 O37B W10 123.0(19)
O39A Si1 O37B W10 -16E1(3)
O38B Si1 O37B W10 -56(2)
O38A Si1 O37B W10 -118.3(19)
O39B Si1 O37B W10 61(2)
O40B Si1 O37B W5 -60(2)
O40A Si1 O37B W5 123.2(19)
O37A Si1 O37B W5 -116.7(19)
O39A Si1 O37B W5 -4E1(3)
O38B Si1 O37B W5 65(2)
O38A Si1 O37B W5 2.0(13)
O39B Si1 O37B W5 -179.0(17)
O4A W4 O37B Si1 -176.1(11)
O27B W4 O37B Si1 47(2)
O16B W4 O37B Si1 -50(2)
O28A W4 O37B Si1 118(2)
O22A W4 O37B Si1 -122(2)
O27A W4 O37B Si1 39(2)
O16A W4 O37B Si1 -47(2)
O28B W4 O37B Si1 137(2)
O22B W4 O37B Si1 -136(2)
O37A W4 O37B Si1 -2.9(12)
O4A W4 O37B W10 54(2)
O27B W4 O37B W10 -83.1(15)
O16B W4 O37B W10 -179.6(15)
O28A W4 O37B W10 -11.7(8)
O22A W4 O37B W10 108.2(14)
O27A W4 O37B W10 -90.8(11)
O16A W4 O37B W10 -177.4(9)
O28B W4 O37B W10 6.9(12)
O22B W4 O37B W10 94.5(16)
O37A W4 O37B W10 -132.9(16)
O4A W4 O37B W5 -45(2)
O27B W4 O37B W5 177.8(15)
O16B W4 O37B W5 81.3(15)
O28A W4 O37B W5 -110.8(14)
O22A W4 O37B W5 9.2(8)
O27A W4 O37B W5 170.1(9)
O16A W4 O37B W5 83.5(11)
O28B W4 O37B W5 -92.1(14)
O22B W4 O37B W5 -4.6(14)
O37A W4 O37B W5 128.0(16)
O10A W10 O37B Si1 -175.6(10)
O34B W10 O37B Si1 -52(2)
O35B W10 O37B Si1 45(2)
O29A W10 O37B Si1 121(2)
O28A W10 O37B Si1 -119(2)
O35A W10 O37B Si1 40(2)
O34A W10 O37B Si1 -48(2)
O28B W10 O37B Si1 -137(2)
O29B W10 O37B Si1 138(2)
O40A W10 O37B Si1 -2.5(12)
O10A W10 O37B W4 -45(2)
O34B W10 O37B W4 78.7(17)
O35B W10 O37B W4 175.9(14)
O29A W10 O37B W4 -109.0(14)
O28A W10 O37B W4 11.2(8)
O35A W10 O37B W4 170.6(8)
O34A W10 O37B W4 82.9(11)
O28B W10 O37B W4 -6.9(12)
O29B W10 O37B W4 -91.9(15)
O40A W10 O37B W4 127.9(16)
O10A W10 O37B W5 53(2)
O34B W10 O37B W5 177.3(17)
O35B W10 O37B W5 -85.5(14)
O29A W10 O37B W5 -10.4(8)
O28A W10 O37B W5 109.8(14)
O35A W10 O37B W5 -90.8(11)
O34A W10 O37B W5 -178.6(9)
O28B W10 O37B W5 91.7(14)
O29B W10 O37B W5 6.7(13)
O40A W10 O37B W5 -133.5(16)
O5A W5 O37B Si1 -175.6(11)
O23B W5 O37B Si1 -47(2)
O22A W5 O37B Si1 121(2)
O17B W5 O37B Si1 45(2)
O17A W5 O37B Si1 41(2)
O29A W5 O37B Si1 -120(2)
O29B W5 O37B Si1 -138(2)
O23A W5 O37B Si1 -49(2)
O22B W5 O37B Si1 135(2)
O38A W5 O37B Si1 -1.8(12)
O5A W5 O37B W4 54(2)
O23B W5 O37B W4 -178.0(16)
O22A W5 O37B W4 -9.5(8)
O17B W5 O37B W4 -86.2(14)
O17A W5 O37B W4 -89.6(11)
O29A W5 O37B W4 108.8(15)
O29B W5 O37B W4 91.6(15)
O23A W5 O37B W4 179.9(9)
O22B W5 O37B W4 4.6(14)
O38A W5 O37B W4 -132.5(16)
O5A W5 O37B W10 -45(2)
O23B W5 O37B W10 83.1(15)
O22A W5 O37B W10 -108.4(14)
O17B W5 O37B W10 174.9(15)
O17A W5 O37B W10 171.5(9)
O29A W5 O37B W10 9.9(8)
O29B W5 O37B W10 -7.3(14)
O23A W5 O37B W10 81.0(11)
O22B W5 O37B W10 -94.3(16)
O38A W5 O37B W10 128.6(16)
O40B Si1 O39B W12 -177.6(18)
O40A Si1 O39B W12 1.7(13)
O37A Si1 O39B W12 -121(2)
O39A Si1 O39B W12 123.2(19)
O38B Si1 O39B W12 58(2)
O38A Si1 O39B W12 -0E1(8)
O37B Si1 O39B W12 -59(2)
O40B Si1 O39B W9 -54(2)
O40A Si1 O39B W9 125.4(19)
O37A Si1 O39B W9 2.9(13)
O39A Si1 O39B W9 -113.1(18)
O38B Si1 O39B W9 -178.2(17)
O38A Si1 O39B W9 12E1(7)
O37B Si1 O39B W9 65(2)
O40B Si1 O39B W8 62(2)
O40A Si1 O39B W8 -119.1(18)
O37A Si1 O39B W8 118.4(18)
O39A Si1 O39B W8 2.4(12)
O38B Si1 O39B W8 -63(2)
O38A Si1 O39B W8 -12E1(7)
O37B Si1 O39B W8 -179.4(16)
O12A W12 O39B Si1 -175.7(12)
O36B W12 O39B Si1 -45(2)
O33A W12 O39B Si1 124(2)
O34A W12 O39B Si1 43(2)
O32B W12 O39B Si1 -136(2)
O34B W12 O39B Si1 45(2)
O36A W12 O39B Si1 -49(2)
O33B W12 O39B Si1 133(2)
O32A W12 O39B Si1 -119(2)
O40A W12 O39B Si1 -1.5(12)
O12A W12 O39B W9 52(2)
O36B W12 O39B W9 -177.2(15)
O33A W12 O39B W9 -8.1(7)
O34A W12 O39B W9 -88.8(11)
O32B W12 O39B W9 92.0(15)
O34B W12 O39B W9 -86.9(17)
O36A W12 O39B W9 179.1(9)
O33B W12 O39B W9 1.4(13)
O32A W12 O39B W9 108.8(14)
O40A W12 O39B W9 -133.5(17)
O12A W12 O39B W8 -47(2)
O36B W12 O39B W8 83.2(15)
O33A W12 O39B W8 -107.6(14)
O34A W12 O39B W8 171.6(9)
O32B W12 O39B W8 -7.6(13)
O34B W12 O39B W8 173.6(17)
O36A W12 O39B W8 79.6(11)
O33B W12 O39B W8 -98.1(15)
O32A W12 O39B W8 9.3(7)
O40A W12 O39B W8 126.9(16)
O21B W9 O39B Si1 39(2)
O9A W9 O39B Si1 -178.5(10)
O33A W9 O39B Si1 -126(2)
O26A W9 O39B Si1 115(2)
O27A W9 O39B Si1 -50.5(19)
O27B W9 O39B Si1 -53.9(19)
O21A W9 O39B Si1 38(2)
O26B W9 O39B Si1 136(2)
O33B W9 O39B Si1 -135(2)
O37A W9 O39B Si1 -2.5(11)
O21B W9 O39B W12 173.4(17)
O9A W9 O39B W12 -44(2)
O33A W9 O39B W12 8.3(8)
O26A W9 O39B W12 -110.8(14)
O27A W9 O39B W12 83.7(11)
O27B W9 O39B W12 80.2(14)
O21A W9 O39B W12 172.6(9)
O26B W9 O39B W12 -89.4(14)
O33B W9 O39B W12 -1.3(12)
O37A W9 O39B W12 131.6(16)
O21B W9 O39B W8 -85.7(17)
O9A W9 O39B W8 57(2)
O33A W9 O39B W8 109.2(14)
O26A W9 O39B W8 -9.9(8)
O27A W9 O39B W8 -175.4(9)
O27B W9 O39B W8 -178.9(14)
O21A W9 O39B W8 -86.5(11)
O26B W9 O39B W8 11.5(12)
O33B W9 O39B W8 99.6(15)
O37A W9 O39B W8 -127.5(16)
O20B W8 O39B Si1 -48(2)
O8A W8 O39B Si1 178.8(9)
O25B W8 O39B Si1 50(2)
O32A W8 O39B Si1 122(2)
O26A W8 O39B Si1 -117(2)
O25A W8 O39B Si1 40.8(19)
O20A W8 O39B Si1 -46.6(19)
O26B W8 O39B Si1 -138(2)
O32B W8 O39B Si1 139(2)
O39A W8 O39B Si1 -2.1(11)
O20B W8 O39B W12 179.4(16)
O8A W8 O39B W12 47(2)
O25B W8 O39B W12 -82.6(15)
O32A W8 O39B W12 -10.6(8)
O26A W8 O39B W12 111.2(14)
O25A W8 O39B W12 -91.4(11)
O20A W8 O39B W12 -178.8(9)
O26B W8 O39B W12 89.9(14)
O32B W8 O39B W12 6.7(12)
O39A W8 O39B W12 -134.3(16)
O20B W8 O39B W9 78.2(16)
O8A W8 O39B W9 -54(2)
O25B W8 O39B W9 176.3(15)
O32A W8 O39B W9 -111.7(15)
O26A W8 O39B W9 10.0(8)
O25A W8 O39B W9 167.5(8)
O20A W8 O39B W9 80.1(11)
O26B W8 O39B W9 -11.2(11)
O32B W8 O39B W9 -94.4(14)
O39A W8 O39B W9 124.6(15)
O21B W9 O26B W8 74(2)
O9A W9 O26B W8 -174.1(17)
O33A W9 O26B W8 -67.5(17)
O26A W9 O26B W8 33.8(19)
O27A W9 O26B W8 -63(8)
O27B W9 O26B W8 -39(4)
O21A W9 O26B W8 89.4(17)
O33B W9 O26B W8 -85.4(19)
O39B W9 O26B W8 -15.3(15)
O37A W9 O26B W8 15.7(19)
O20B W8 O26B W9 -72(2)
O8A W8 O26B W9 173.5(17)
O25B W8 O26B W9 33(4)
O32A W8 O26B W9 67.6(17)
O26A W8 O26B W9 -36(2)
O25A W8 O26B W9 -1E1(2)
O20A W8 O26B W9 -89.3(17)
O32B W8 O26B W9 84.2(18)
O39A W8 O26B W9 -18.3(19)
O39B W8 O26B W9 15.3(15)
O40B Si1 O38B W11 -175.7(19)
O40A Si1 O38B W11 1.3(15)
O37A Si1 O38B W11 -1E1(6)
O39A Si1 O38B W11 -121(2)
O38A Si1 O38B W11 124(2)
O37B Si1 O38B W11 62(2)
O39B Si1 O38B W11 -55(2)
O40B Si1 O38B W7 -52(2)
O40A Si1 O38B W7 125(2)
O37A Si1 O38B W7 12E1(6)
O39A Si1 O38B W7 2.9(13)
O38A Si1 O38B W7 -112.2(19)
O37B Si1 O38B W7 -174.5(17)
O39B Si1 O38B W7 69(2)
O40B Si1 O38B W6 62(2)
O40A Si1 O38B W6 -121(2)
O37A Si1 O38B W6 -13E1(6)
O39A Si1 O38B W6 116.7(19)
O38A Si1 O38B W6 1.6(13)
O37B Si1 O38B W6 -61(2)
O39B Si1 O38B W6 -177.4(17)
O11A W11 O38B Si1 -179.6(12)
O36B W11 O38B Si1 40(2)
O35B W11 O38B Si1 -51(2)
O30A W11 O38B Si1 -124(2)
O31A W11 O38B Si1 123(2)
O31B W11 O38B Si1 137(2)
O35A W11 O38B Si1 -48(2)
O36A W11 O38B Si1 43(2)
O30B W11 O38B Si1 -135(3)
O40A W11 O38B Si1 -1.2(13)
O11A W11 O38B W7 48(3)
O36B W11 O38B W7 -92.0(15)
O35B W11 O38B W7 176.6(14)
O30A W11 O38B W7 104.0(15)
O31A W11 O38B W7 -8.8(8)
O31B W11 O38B W7 4.8(13)
O35A W11 O38B W7 -179.5(9)
O36A W11 O38B W7 -89.3(11)
O30B W11 O38B W7 93.5(16)
O40A W11 O38B W7 -133.1(17)
O11A W11 O38B W6 -48(3)
O36B W11 O38B W6 171.4(15)
O35B W11 O38B W6 80.0(13)
O30A W11 O38B W6 7.4(8)
O31A W11 O38B W6 -105.4(14)
O31B W11 O38B W6 -91.8(15)
O35A W11 O38B W6 83.9(11)
O36A W11 O38B W6 174.1(9)
O30B W11 O38B W6 -3.1(13)
O40A W11 O38B W6 130.3(17)
O7A W7 O38B Si1 -178.2(10)
O19B W7 O38B Si1 35(2)
O31A W7 O38B Si1 -126(2)
O24A W7 O38B Si1 116(2)
O24B W7 O38B Si1 131(2)
O25B W7 O38B Si1 -55(2)
O25A W7 O38B Si1 -49(2)
O19A W7 O38B Si1 39(2)
O31B W7 O38B Si1 -140(2)
O39A W7 O38B Si1 -2.6(12)
O7A W7 O38B W11 -43(2)
O19B W7 O38B W11 170.4(15)
O31A W7 O38B W11 9.4(8)
O24A W7 O38B W11 -108.5(14)
O24B W7 O38B W11 -93.4(16)
O25B W7 O38B W11 80.0(14)
O25A W7 O38B W11 85.9(12)
O19A W7 O38B W11 173.8(9)
O31B W7 O38B W11 -4.5(12)
O39A W7 O38B W11 132.7(17)
O7A W7 O38B W6 56(2)
O19B W7 O38B W6 -90.6(14)
O31A W7 O38B W6 108.4(14)
O24A W7 O38B W6 -9.6(8)
O24B W7 O38B W6 5.6(13)
O25B W7 O38B W6 179.0(15)
O25A W7 O38B W6 -175.1(9)
O19A W7 O38B W6 -87.2(11)
O31B W7 O38B W6 94.5(15)
O39A W7 O38B W6 -128.3(16)
O6A W6 O38B Si1 -175.7(10)
O23B W6 O38B Si1 43(2)
O30A W6 O38B Si1 127(2)
O18B W6 O38B Si1 -46(2)
O24A W6 O38B Si1 -116(2)
O23A W6 O38B Si1 45(2)
O18A W6 O38B Si1 -45(2)
O30B W6 O38B Si1 138(2)
O24B W6 O38B Si1 -131(2)
O38A W6 O38B Si1 -1.5(12)
O6A W6 O38B W11 49(2)
O23B W6 O38B W11 -91.9(16)
O30A W6 O38B W11 -7.9(9)
O18B W6 O38B W11 178.9(14)
O24A W6 O38B W11 108.7(14)
O23A W6 O38B W11 -89.7(11)
O18A W6 O38B W11 179.9(9)
O30B W6 O38B W11 3.2(13)
O24B W6 O38B W11 94.0(15)
O38A W6 O38B W11 -136.4(17)
O6A W6 O38B W7 -50(2)
O23B W6 O38B W7 168.9(15)
O30A W6 O38B W7 -107.1(14)
O18B W6 O38B W7 79.7(13)
O24A W6 O38B W7 9.5(8)
O23A W6 O38B W7 171.1(9)
O18A W6 O38B W7 80.7(11)
O30B W6 O38B W7 -96.0(15)
O24B W6 O38B W7 -5.2(12)
O38A W6 O38B W7 124.4(16)
O40A Si1 O40B W1 5E1(2)
O37A Si1 O40B W1 3.8(15)
O39A Si1 O40B W1 126(2)
O38B Si1 O40B W1 -176.5(18)
O38A Si1 O40B W1 -117(2)
O37B Si1 O40B W1 -55(2)
O39B Si1 O40B W1 63(2)
O40A Si1 O40B W3 -7E1(2)
O37A Si1 O40B W3 -122(2)
O39A Si1 O40B W3 0.2(14)
O38B Si1 O40B W3 58(3)
O38A Si1 O40B W3 118(2)
O37B Si1 O40B W3 179.4(18)
O39B Si1 O40B W3 -63(2)
O40A Si1 O40B W2 17E1(2)
O37A Si1 O40B W2 123(2)
O39A Si1 O40B W2 -115(2)
O38B Si1 O40B W2 -57(2)
O38A Si1 O40B W2 2.2(13)
O37B Si1 O40B W2 64(2)
O39B Si1 O40B W2 -177.9(16)
O1A W1 O40B Si1 -179.8(12)
O16B W1 O40B Si1 40(2)
O13A W1 O40B Si1 119(2)
O15A W1 O40B Si1 -129(3)
O13B W1 O40B Si1 135(3)
O16A W1 O40B Si1 38(2)
O21A W1 O40B Si1 -51(2)
O21B W1 O40B Si1 -49(2)
O15B W1 O40B Si1 -136(3)
O37A W1 O40B Si1 -3.5(14)
O1A W1 O40B W3 -43(2)
O16B W1 O40B W3 176.8(14)
O13A W1 O40B W3 -104.3(13)
O15A W1 O40B W3 8.0(7)
O13B W1 O40B W3 -88.0(14)
O16A W1 O40B W3 174.7(9)
O21A W1 O40B W3 85.4(11)
O21B W1 O40B W3 88.1(15)
O15B W1 O40B W3 0.9(12)
O37A W1 O40B W3 133.1(17)
O1A W1 O40B W2 50(2)
O16B W1 O40B W2 -89.5(14)
O13A W1 O40B W2 -10.6(8)
O15A W1 O40B W2 101.7(13)
O13B W1 O40B W2 5.7(12)
O16A W1 O40B W2 -91.6(11)
O21A W1 O40B W2 179.1(9)
O21B W1 O40B W2 -178.2(15)
O15B W1 O40B W2 94.6(14)
O37A W1 O40B W2 -133.2(17)
O3A W3 O40B Si1 -175.2(14)
O15A W3 O40B Si1 129(3)
O19B W3 O40B Si1 -41(2)
O20A W3 O40B Si1 46(2)
O20B W3 O40B Si1 45(2)
O14A W3 O40B Si1 -118(2)
O14B W3 O40B Si1 -134(2)
O19A W3 O40B Si1 -46(2)
O15B W3 O40B Si1 137(3)
O39A W3 O40B Si1 -0.2(13)
O3A W3 O40B W1 47(3)
O15A W3 O40B W1 -8.4(8)
O19B W3 O40B W1 -178.8(14)
O20A W3 O40B W1 -91.4(11)
O20B W3 O40B W1 -92.2(14)
O14A W3 O40B W1 104.2(13)
O14B W3 O40B W1 88.6(14)
O19A W3 O40B W1 176.8(9)
O15B W3 O40B W1 -0.9(13)
O39A W3 O40B W1 -137.7(17)
O3A W3 O40B W2 -48(2)
O15A W3 O40B W2 -103.5(13)
O19B W3 O40B W2 86.2(13)
O20A W3 O40B W2 173.5(9)
O20B W3 O40B W2 172.7(15)
O14A W3 O40B W2 9.1(7)
O14B W3 O40B W2 -6.4(12)
O19A W3 O40B W2 81.8(10)
O15B W3 O40B W2 -96.0(14)
O39A W3 O40B W2 127.3(16)
O2A W2 O40B Si1 -176.5(9)
O18B W2 O40B Si1 42(2)
O14A W2 O40B Si1 120(2)
O17B W2 O40B Si1 -53(2)
O13A W2 O40B Si1 -123(2)
O18A W2 O40B Si1 39(2)
O17A W2 O40B Si1 -49(2)
O14B W2 O40B Si1 137(2)
O13B W2 O40B Si1 -139(2)
O38A W2 O40B Si1 -2.0(12)
O2A W2 O40B W1 -43(2)
O18B W2 O40B W1 175.8(14)
O14A W2 O40B W1 -106.0(14)
O17B W2 O40B W1 80.4(14)
O13A W2 O40B W1 11.0(8)
O18A W2 O40B W1 172.6(8)
O17A W2 O40B W1 84.8(11)
O14B W2 O40B W1 -89.9(14)
O13B W2 O40B W1 -5.3(12)
O38A W2 O40B W1 131.5(16)
O2A W2 O40B W3 53(2)
O18B W2 O40B W3 -88.2(13)
O14A W2 O40B W3 -10.0(8)
O17B W2 O40B W3 176.4(15)
O13A W2 O40B W3 107.0(13)
O18A W2 O40B W3 -91.4(10)
O17A W2 O40B W3 -179.2(8)
O14B W2 O40B W3 6.2(12)
O13B W2 O40B W3 90.7(14)
O38A W2 O40B W3 -132.5(16)
O5A W5 O17A W2 168.6(11)
O23B W5 O17A W2 54.4(17)
O22A W5 O17A W2 -82.5(12)
O17B W5 O17A W2 -38(3)
O29A W5 O17A W2 8(3)
O29B W5 O17A W2 8E1(7)
O23A W5 O17A W2 74.5(12)
O22B W5 O17A W2 -101.0(16)
O37B W5 O17A W2 -28.7(14)
O38A W5 O17A W2 3.4(9)
O2A W2 O17A W5 -172.1(11)
O18B W2 O17A W5 -56.0(15)
O14A W2 O17A W5 3(3)
O17B W2 O17A W5 43(4)
O13A W2 O17A W5 83.4(12)
O18A W2 O17A W5 -76.7(11)
O14B W2 O17A W5 64(7)
O13B W2 O17A W5 97.6(14)
O38A W2 O17A W5 -3.5(9)
O40B W2 O17A W5 30.2(14)
O12A W12 O32B W8 170.9(19)
O36B W12 O32B W8 -77(2)
O33A W12 O32B W8 62.1(18)
O34A W12 O32B W8 -2E1(5)
O34B W12 O32B W8 13(7)
O36A W12 O32B W8 -94.4(18)
O33B W12 O32B W8 83(2)
O32A W12 O32B W8 -25.4(17)
O39B W12 O32B W8 9.6(16)
O40A W12 O32B W8 -23(2)
O20B W8 O32B W12 -25(4)
O8A W8 O32B W12 -169.3(19)
O25B W8 O32B W12 77(2)
O32A W8 O32B W12 37(2)
O26A W8 O32B W12 -62.8(19)
O25A W8 O32B W12 94.4(18)
O20A W8 O32B W12 -42(7)
O26B W8 O32B W12 -82(2)
O39A W8 O32B W12 20(2)
O39B W8 O32B W12 -9.6(16)
O4A W4 O28B W10 -169.2(17)
O27B W4 O28B W10 80(2)
O16B W4 O28B W10 -26(5)
O28A W4 O28B W10 36(2)
O22A W4 O28B W10 -62.6(18)
O27A W4 O28B W10 93.0(18)
O16A W4 O28B W10 -45(10)
O22B W4 O28B W10 -82(2)
O37B W4 O28B W10 -9.4(16)
O37A W4 O28B W10 21(2)
O10A W10 O28B W4 170.6(18)
O34B W10 O28B W4 -81(2)
O35B W10 O28B W4 16(4)
O29A W10 O28B W4 61.8(18)
O28A W10 O28B W4 -34(2)
O35A W10 O28B W4 -19(13)
O34A W10 O28B W4 -92.6(18)
O29B W10 O28B W4 81(2)
O37B W10 O28B W4 9.4(16)
O40A W10 O28B W4 -23.1(19)
O5A W5 O29B W10 171(2)
O23B W5 O29B W10 -75(2)
O22A W5 O29B W10 62.4(19)
O17B W5 O29B W10 15(6)
O17A W5 O29B W10 -10E1(7)
O29A W5 O29B W10 -25.4(18)
O23A W5 O29B W10 -94.6(19)
O22B W5 O29B W10 81(2)
O37B W5 O29B W10 9.0(17)
O38A W5 O29B W10 -24(2)
O10A W10 O29B W5 -167(2)
O34B W10 O29B W5 -33(5)
O35B W10 O29B W5 76(2)
O29A W10 O29B W5 32(2)
O28A W10 O29B W5 -62(2)
O35A W10 O29B W5 93.7(19)
O34A W10 O29B W5 -42(8)
O28B W10 O29B W5 -81(2)
O37B W10 O29B W5 -9.2(17)
O40A W10 O29B W5 20(2)
O7A W7 O19B W3 132(5)
O31A W7 O19B W3 -42(6)
O24A W7 O19B W3 -122(5)
O24B W7 O19B W3 -135(5)
O25B W7 O19B W3 16(5)
O25A W7 O19B W3 39(5)
O19A W7 O19B W3 124(7)
O31B W7 O19B W3 -55(7)
O39A W7 O19B W3 -30(4)
O38B W7 O19B W3 -65(5)
O3A W3 O19B W7 -137(5)
O15A W3 O19B W7 54(6)
O20A W3 O19B W7 -40(5)
O20B W3 O19B W7 -17(5)
O14A W3 O19B W7 124(5)
O14B W3 O19B W7 137(5)
O19A W3 O19B W7 -127(7)
O15B W3 O19B W7 61(7)
O39A W3 O19B W7 31(4)
O40B W3 O19B W7 66(5)
O4A W4 O27B W9 132(3)
O16B W4 O27B W9 19(4)
O28A W4 O27B W9 -122(4)
O22A W4 O27B W9 -53(5)
O27A W4 O27B W9 87(5)
O16A W4 O27B W9 36(3)
O28B W4 O27B W9 -138(3)
O22B W4 O27B W9 -75(6)
O37B W4 O27B W9 -68(3)
O37A W4 O27B W9 -28(3)
O21B W9 O27B W4 -20(4)
O9A W9 O27B W4 -135(3)
O33A W9 O27B W4 124(4)
O26A W9 O27B W4 58(4)
O27A W9 O27B W4 -98(5)
O21A W9 O27B W4 -36(3)
O26B W9 O27B W4 94(4)
O33B W9 O27B W4 141(4)
O39B W9 O27B W4 72(3)
O37A W9 O27B W4 29(3)
O5A W5 O22B W4 -164(2)
O23B W5 O22B W4 -12(5)
O22A W5 O22B W4 30(3)
O17B W5 O22B W4 80(2)
O17A W5 O22B W4 99(2)
O29A W5 O22B W4 -57(2)
O29B W5 O22B W4 -81(2)
O23A W5 O22B W4 -44(12)
O37B W5 O22B W4 -6.2(19)
O38A W5 O22B W4 26(2)
O4A W4 O22B W5 168(2)
O27B W4 O22B W5 13(6)
O16B W4 O22B W5 -82(2)
O28A W4 O22B W5 59(2)
O22A W4 O22B W5 -28(2)
O27A W4 O22B W5 -49(13)
O16A W4 O22B W5 -98(2)
O28B W4 O22B W5 78(2)
O37B W4 O22B W5 6.3(19)
O37A W4 O22B W5 -28(2)
O3A W3 O15B W1 -158(2)
O15A W3 O15B W1 21(3)
O19B W3 O15B W1 6(5)
O20A W3 O15B W1 105.5(19)
O20B W3 O15B W1 83(2)
O14A W3 O15B W1 -54(2)
O14B W3 O15B W1 -71(2)
O19A W3 O15B W1 -23(15)
O39A W3 O15B W1 31(2)
O40B W3 O15B W1 1.2(17)
O1A W1 O15B W3 159(2)
O16B W1 O15B W3 -12(5)
O13A W1 O15B W3 53(2)
O15A W1 O15B W3 -21(3)
O13B W1 O15B W3 71(2)
O16A W1 O15B W3 -64(11)
O21A W1 O15B W3 -105(2)
O21B W1 O15B W3 -87(2)
O37A W1 O15B W3 -33(2)
O40B W1 O15B W3 -1.3(18)
O6A W6 O30B W11 -163(2)
O23B W6 O30B W11 79(2)
O30A W6 O30B W11 27(3)
O18B W6 O30B W11 -14(5)
O24A W6 O30B W11 -58(2)
O23A W6 O30B W11 100(2)
O18A W6 O30B W11 -35(13)
O24B W6 O30B W11 -74(2)
O38A W6 O30B W11 26(2)
O38B W6 O30B W11 -4.3(18)
O11A W11 O30B W6 166(2)
O36B W11 O30B W6 -10(5)
O35B W11 O30B W6 -81(2)
O30A W11 O30B W6 -26(3)
O31A W11 O30B W6 57(2)
O31B W11 O30B W6 76(2)
O35A W11 O30B W6 -99(2)
O36A W11 O30B W6 -24(14)
O38B W11 O30B W6 4.5(18)
O40A W11 O30B W6 -28(2)
O21B W9 O33A W12 -47(4)
O9A W9 O33A W12 133(2)
O26A W9 O33A W12 24(2)
O27A W9 O33A W12 -132(2)
O27B W9 O33A W12 -120(3)
O21A W9 O33A W12 -62(3)
O26B W9 O33A W12 47(2)
O33B W9 O33A W12 128(5)
O39B W9 O33A W12 -22(2)
O37A W9 O33A W12 -61(2)
O12A W12 O33A W9 -131(2)
O36B W12 O33A W9 39(3)
O34A W12 O33A W9 131(2)
O32B W12 O33A W9 -47(2)
O34B W12 O33A W9 119(3)
O36A W12 O33A W9 40(3)
O33B W12 O33A W9 -132(5)
O32A W12 O33A W9 -23(2)
O39B W12 O33A W9 22(2)
O40A W12 O33A W9 59(2)
O11A W11 O36B W12 139(5)
O35B W11 O36B W12 23(5)
O30A W11 O36B W12 -39(6)
O31A W11 O36B W12 -114(5)
O31B W11 O36B W12 -130(5)
O35A W11 O36B W12 44(5)
O36A W11 O36B W12 129(8)
O30B W11 O36B W12 -46(7)
O38B W11 O36B W12 -59(5)
O40A W11 O36B W12 -25(4)
O12A W12 O36B W11 -142(5)
O33A W12 O36B W11 49(6)
O34A W12 O36B W11 -45(5)
O32B W12 O36B W11 134(5)
O34B W12 O36B W11 -27(5)
O36A W12 O36B W11 -130(8)
O33B W12 O36B W11 58(7)
O32A W12 O36B W11 115(5)
O39B W12 O36B W11 62(5)
O40A W12 O36B W11 25(4)
O10A W10 O35B W11 126(3)
O34B W10 O35B W11 12(4)
O29A W10 O35B W11 -130(4)
O28A W10 O35B W11 -58(4)
O35A W10 O35B W11 89(5)
O34A W10 O35B W11 26(4)
O28B W10 O35B W11 -83(5)
O29B W10 O35B W11 -146(4)
O37B W10 O35B W11 -77(3)
O40A W10 O35B W11 -36(3)
O11A W11 O35B W10 -125(3)
O36B W11 O35B W10 -11(4)
O30A W11 O35B W10 133(4)
O31A W11 O35B W10 71(4)
O31B W11 O35B W10 94(4)
O35A W11 O35B W10 -92(5)
O36A W11 O35B W10 -27(4)
O30B W11 O35B W10 148(4)
O38B W11 O35B W10 78(4)
O40A W11 O35B W10 37(3)
O2A W2 O18B W6 127(3)
O14A W2 O18B W6 -131(4)
O17B W2 O18B W6 10(4)
O13A W2 O18B W6 -53(4)
O18A W2 O18B W6 99(5)
O17A W2 O18B W6 31(4)
O14B W2 O18B W6 -142(4)
O13B W2 O18B W6 -75(5)
O38A W2 O18B W6 -35(3)
O40B W2 O18B W6 -73(4)
O6A W6 O18B W2 -129(3)
O23B W6 O18B W2 -10(4)
O30A W6 O18B W2 67(4)
O24A W6 O18B W2 132(4)
O23A W6 O18B W2 -30(4)
O18A W6 O18B W2 -102(5)
O30B W6 O18B W2 84(5)
O24B W6 O18B W2 144(4)
O38A W6 O18B W2 35(3)
O38B W6 O18B W2 76(4)
O5A W5 O23B W6 -130(5)
O22A W5 O23B W6 62(6)
O17B W5 O23B W6 -10(6)
O17A W5 O23B W6 -32(6)
O29A W5 O23B W6 129(6)
O29B W5 O23B W6 148(6)
O23A W5 O23B W6 -110(8)
O22B W5 O23B W6 81(7)
O37B W5 O23B W6 75(6)
O38A W5 O23B W6 34(5)
O6A W6 O23B W5 126(5)
O30A W6 O23B W5 -128(6)
O18B W6 O23B W5 10(6)
O24A W6 O23B W5 -49(7)
O23A W6 O23B W5 111(8)
O18A W6 O23B W5 32(6)
O30B W6 O23B W5 -142(6)
O24B W6 O23B W5 -63(7)
O38A W6 O23B W5 -35(5)
O38B W6 O23B W5 -74(6)
O8A W8 O20B W3 -129(4)
O25B W8 O20B W3 -9(5)
O32A W8 O20B W3 65(5)
O26A W8 O20B W3 131(5)
O25A W8 O20B W3 -32(5)
O20A W8 O20B W3 -98(7)
O26B W8 O20B W3 145(5)
O32B W8 O20B W3 91(5)
O39A W8 O20B W3 35(4)
O39B W8 O20B W3 77(5)
O3A W3 O20B W8 127(4)
O15A W3 O20B W8 -129(5)
O19B W3 O20B W8 10(5)
O20A W3 O20B W8 109(6)
O14A W3 O20B W8 -53(6)
O14B W3 O20B W8 -72(6)
O19A W3 O20B W8 30(5)
O15B W3 O20B W8 -145(5)
O39A W3 O20B W8 -36(4)
O40B W3 O20B W8 -73(5)
O3A W3 O14B W2 171(2)
O15A W3 O14B W2 63.8(19)
O19B W3 O14B W2 -73(2)
O20A W3 O14B W2 1E1(2)
O20B W3 O14B W2 8(5)
O14A W3 O14B W2 -33(2)
O19A W3 O14B W2 -94.0(19)
O15B W3 O14B W2 82(2)
O39A W3 O14B W2 -22(2)
O40B W3 O14B W2 9.4(17)
O2A W2 O14B W3 -168.9(19)
O18B W2 O14B W3 75(2)
O14A W2 O14B W3 41(3)
O17B W2 O14B W3 -30(4)
O13A W2 O14B W3 -64.1(19)
O18A W2 O14B W3 95.0(19)
O17A W2 O14B W3 -44(8)
O13B W2 O14B W3 -79(2)
O38A W2 O14B W3 20(2)
O40B W2 O14B W3 -9.4(17)
O7A W7 O24B W6 -166(2)
O19B W7 O24B W6 79(2)
O31A W7 O24B W6 -59(2)
O24A W7 O24B W6 34(3)
O25B W7 O24B W6 -21(5)
O25A W7 O24B W6 -15(15)
O19A W7 O24B W6 99(2)
O31B W7 O24B W6 -75(2)
O39A W7 O24B W6 26(2)
O38B W7 O24B W6 -7.9(18)
O6A W6 O24B W7 168(2)
O23B W6 O24B W7 -5(5)
O30A W6 O24B W7 60(2)
O18B W6 O24B W7 -79(2)
O24A W6 O24B W7 -38(3)
O23A W6 O24B W7 -23(11)
O18A W6 O24B W7 -99(2)
O30B W6 O24B W7 77(2)
O38A W6 O24B W7 -28(2)
O38B W6 O24B W7 8.0(19)
O11A W11 O31B W7 -168(2)
O36B W11 O31B W7 80(2)
O35B W11 O31B W7 -24(4)
O30A W11 O31B W7 -61(2)
O31A W11 O31B W7 28(2)
O35A W11 O31B W7 -40(11)
O36A W11 O31B W7 96(2)
O30B W11 O31B W7 -78(2)
O38B W11 O31B W7 -6.6(18)
O40A W11 O31B W7 23(2)
O7A W7 O31B W11 169(2)
O19B W7 O31B W11 -5(5)
O31A W7 O31B W11 -35(3)
O24A W7 O31B W11 61(2)
O24B W7 O31B W11 79(2)
O25B W7 O31B W11 -78(2)
O25A W7 O31B W11 -96(2)
O19A W7 O31B W11 -8(11)
O39A W7 O31B W11 -25(2)
O38B W7 O31B W11 6.6(18)
O1A W1 O13B W2 -169(2)
O16B W1 O13B W2 77(2)
O13A W1 O13B W2 35(2)
O15A W1 O13B W2 -63.4(19)
O16A W1 O13B W2 94(2)
O21A W1 O13B W2 -57(10)
O21B W1 O13B W2 -18(5)
O15B W1 O13B W2 -81(2)
O37A W1 O13B W2 20(2)
O40B W1 O13B W2 -8.3(18)
O2A W2 O13B W1 171(2)
O18B W2 O13B W1 11(4)
O14A W2 O13B W1 65(2)
O17B W2 O13B W1 -77(2)
O13A W2 O13B W1 -41(3)
O18A W2 O13B W1 -12(12)
O17A W2 O13B W1 -94(2)
O14B W2 O13B W1 81(2)
O38A W2 O13B W1 -22(2)
O40B W2 O13B W1 8.2(18)
O20B W8 O25B W7 6(4)
O8A W8 O25B W7 127(3)
O32A W8 O25B W7 -133(4)
O26A W8 O25B W7 -63(4)
O25A W8 O25B W7 79(4)
O20A W8 O25B W7 26(4)
O26B W8 O25B W7 -96(5)
O32B W8 O25B W7 -146(4)
O39A W8 O25B W7 -36(3)
O39B W8 O25B W7 -80(3)
O7A W7 O25B W8 -125(3)
O19B W7 O25B W8 -7(4)
O31A W7 O25B W8 136(4)
O24A W7 O25B W8 71(4)
O24B W7 O25B W8 95(5)
O25A W7 O25B W8 -84(4)
O19A W7 O25B W8 -26(4)
O31B W7 O25B W8 148(4)
O39A W7 O25B W8 37(3)
O38B W7 O25B W8 82(4)
O4A W4 O16B W1 -136(4)
O27B W4 O16B W1 -22(4)
O28A W4 O16B W1 52(5)
O22A W4 O16B W1 121(4)
O27A W4 O16B W1 -38(4)
O16A W4 O16B W1 -105(7)
O28B W4 O16B W1 83(6)
O22B W4 O16B W1 138(4)
O37B W4 O16B W1 67(4)
O37A W4 O16B W1 27(3)
O1A W1 O16B W4 137(4)
O13A W1 O16B W4 -120(4)
O15A W1 O16B W4 -48(5)
O13B W1 O16B W4 -134(4)
O16A W1 O16B W4 111(7)
O21A W1 O16B W4 40(4)
O21B W1 O16B W4 22(4)
O15B W1 O16B W4 -53(7)
O37A W1 O16B W4 -28(4)
O40B W1 O16B W4 -63(4)
O10A W10 O34B W12 -141(4)
O35B W10 O34B W12 -20(5)
O29A W10 O34B W12 56(6)
O28A W10 O34B W12 118(5)
O35A W10 O34B W12 -41(5)
O34A W10 O34B W12 -98(8)
O28B W10 O34B W12 135(5)
O29B W10 O34B W12 88(6)
O37B W10 O34B W12 66(5)
O40A W10 O34B W12 26(4)
O12A W12 O34B W10 137(4)
O36B W12 O34B W10 23(5)
O33A W12 O34B W10 -117(5)
O34A W12 O34B W10 110(8)
O32B W12 O34B W10 -67(8)
O36A W12 O34B W10 40(5)
O33B W12 O34B W10 -137(5)
O32A W12 O34B W10 -44(6)
O39B W12 O34B W10 -64(5)
O40A W12 O34B W10 -26(4)
O1A W1 O21A W9 -170.4(12)
O16B W1 O21A W9 -55.9(16)
O13A W1 O21A W9 9(3)
O15A W1 O21A W9 84.8(13)
O13B W1 O21A W9 79(9)
O16A W1 O21A W9 -73.5(12)
O21B W1 O21A W9 23(4)
O15B W1 O21A W9 102.0(16)
O37A W1 O21A W9 -1.1(10)
O40B W1 O21A W9 31.4(15)
O21B W9 O21A W1 -33(6)
O9A W9 O21A W1 167.8(11)
O33A W9 O21A W1 2(3)
O26A W9 O21A W1 -83.9(12)
O27A W9 O21A W1 72.8(12)
O27B W9 O21A W1 56.4(16)
O26B W9 O21A W1 -103.1(14)
O33B W9 O21A W1 27(11)
O39B W9 O21A W1 -30.2(15)
O37A W9 O21A W1 1.0(10)
